data_7133262
loop_
_publ_author_name
'Ishida, Yutaka'
'Nakanishi, Yusuke'
'Hiratsuka, Takuma'
'Kawaguchi, Hiroyuki'

_publ_section_title
;
 Hydrazido complexes prepared by methylation of an anionic end-on bridging
 dinitrogen dititanium complex.
;
_journal_issue 58
_journal_name_full 'Chemical communications (Cambridge, England)'
_journal_page_first 7459
_journal_page_last 7462
_journal_paper_doi 10.1039/d4cc02080d
_journal_volume 60
_journal_year 2024
_chemical_absolute_configuration unk
_chemical_formula_moiety 'C96 H146 K2 N2 O10 Ti2, 2(C6 H6)'
_chemical_formula_sum 'C108 H158 K2 N2 O10 Ti2'
_chemical_formula_weight 1818.35
_space_group_crystal_system monoclinic
_space_group_IT_number 9
_space_group_name_Hall 'C -2yc'
_space_group_name_H-M_alt 'C 1 c 1'
_atom_sites_solution_hydrogens geom
_atom_sites_solution_primary dual
_atom_sites_solution_secondary difmap
_audit_creation_date 2024-04-23
_audit_creation_method
;
Olex2 1.5
(compiled 2024.02.16 svn.r378c4104 for OlexSys, GUI svn.r6928)
;
_audit_update_record
;
2024-04-24 deposited with the CCDC.	2024-06-24 downloaded from the CCDC.
;
_cell_angle_alpha 90
_cell_angle_beta 103.1530(10)
_cell_angle_gamma 90
_cell_formula_units_Z 4
_cell_length_a 13.92000(10)
_cell_length_b 25.4342(2)
_cell_length_c 30.2821(2)
_cell_measurement_reflns_used 25450
_cell_measurement_temperature 123
_cell_measurement_theta_max 76.1720
_cell_measurement_theta_min 2.9670
_cell_volume 10439.94(14)
_computing_cell_refinement 'CrysAlisPro 1.171.43.100a (Rigaku OD, 2023)'
_computing_data_collection 'CrysAlisPro system (CCD 43.95a 64-bit (release 03-11-2023))'
_computing_data_reduction 'CrysAlisPro 1.171.43.100a (Rigaku OD, 2023)'
_computing_molecular_graphics 'Olex2 1.5 (Dolomanov et al., 2009)'
_computing_publication_material 'Olex2 1.5 (Dolomanov et al., 2009)'
_computing_structure_refinement 'SHELXL 2019/3 (Sheldrick, 2015)'
_computing_structure_solution 'SHELXT 2018/2 (Sheldrick, 2018)'
_diffrn_ambient_temperature 123
_diffrn_detector 'Rigaku HyPix-6000 area detector'
_diffrn_detector_area_resol_mean 10.0
_diffrn_detector_type 'HPC area detector'
_diffrn_measured_fraction_theta_full 0.998
_diffrn_measured_fraction_theta_max 0.979
_diffrn_measurement_details
;
List of Runs (angles in degrees, time in seconds):

  # Type    Start    End  Width  t~exp~   \w     \q     \k     \f   Frames
#--------------------------------------------------------------------------
  1  \w     35.00  76.00   0.50    0.18    --   39.20-141.00 135.00   82
  2  \w     57.00  83.00   0.50    0.72    --  113.00-141.00 135.00   52
  3  \w     87.00 120.00   0.50    0.72    --  113.00-141.00 135.00   66
  4  \w     75.00 100.00   0.50    0.72    --  113.00-111.00 150.00   50
  5  \w     39.00  64.00   0.50    0.72    --  113.00-111.00 150.00   50
  6  \w     83.00 108.00   0.50    0.72    --  113.00-111.00   0.00   50
  7  \w     69.00  95.00   0.50    0.72    --  113.00-128.00 -52.00   52
  8  \w     38.00  64.00   0.50    0.72    --  113.00-111.00 -60.00   52
  9  \w     37.00  73.00   0.50    0.72    --  113.00-111.00-150.00   72
 10  \w     36.00  72.00   0.50    0.72    --  113.00 -94.00-180.00   72
 11  \w     61.00 108.00   0.50    0.72    --  113.00-111.00-120.00   94
 12  \w     76.00 105.00   0.50    0.72    --  113.00-111.00 -60.00   58
 13  \w     65.00 106.00   0.50    0.72    --  113.00 -94.00 -30.00   82
 14  \w     80.00 108.00   0.50    0.72    --  113.00-111.00  60.00   56
 15  \w     36.00  77.00   0.50    0.72    --  113.00 -94.00  60.00   82
 16  \w     38.00  77.00   0.50    0.72    --  113.00 -61.00 120.00   78
 17  \w     52.00  77.00   0.50    0.72    --  113.00 -61.00   0.00   50
 18  \w    -21.00   6.00   0.50    0.18    --   39.20 -19.00 -60.00   54
 19  \w     48.00  73.00   0.50    0.72    --  113.00 -61.00-180.00   50
 20  \w    127.00 176.00   0.50    0.72    --  113.00  30.00-150.00   98
 21  \w     97.00 122.00   0.50    0.72    --  113.00 141.00-166.00   50
 22  \w     57.00 137.00   0.50    0.72    --  113.00 178.00 -30.00  160
 23  \w     96.00 122.00   0.50    0.72    --  113.00 128.00  21.00   52
 24  \w     86.00 176.00   0.50    0.72    --  113.00  61.00   0.00  180
 25  \w     85.00 166.00   0.50    0.72    --  113.00  61.00 -60.00  162
 26  \w     15.00  42.00   0.50    0.18    --  -39.20  19.00 -90.00   54
 27  \w      9.00  43.00   0.50    0.18    --  -39.20  19.00-150.00   68
 28  \w    -65.00 -26.00   0.50    0.72    -- -102.00  61.00-150.00   78
 29  \w     -6.00  43.00   0.50    0.18    --  -39.20  19.00  90.00   98
 30  \w    -34.00  42.00   0.50    0.18    --  -39.20  37.00 150.00  152
 31  \w   -108.00 -68.00   0.50    0.72    -- -102.00 111.00 -60.00   80
 32  \w    -57.00 -15.00   0.50    0.18    --  -39.20 128.00  21.00   84
 33  \w   -108.00 -32.00   0.50    0.18    --  -39.20 141.00-166.00  152
 34  \w    -99.00 -74.00   0.50    0.72    -- -102.00 141.00-166.00   50
 35  \w   -171.00 -84.00   0.50    0.72    -- -102.00 -94.00 -90.00  174
 36  \w   -142.00 -95.00   0.50    0.72    -- -102.00-128.00 -52.00   94
 37  \w   -113.00 -88.00   0.50    0.18    --  -39.20-141.00 135.00   50
 38  \w   -142.00-117.00   0.50    0.72    -- -102.00-141.00 135.00   50
;
_diffrn_measurement_device 'four-circle diffractometer'
_diffrn_measurement_device_type 'Rigaku XtaLAB Synergy-DW'
_diffrn_measurement_method '\w scans'
_diffrn_orient_matrix_type 'CrysAlisPro convention (1999,Acta A55,543-557)'
_diffrn_orient_matrix_UB_11 -0.0306315000
_diffrn_orient_matrix_UB_12 -0.0583118000
_diffrn_orient_matrix_UB_13 -0.0024745000
_diffrn_orient_matrix_UB_21 -0.1067577000
_diffrn_orient_matrix_UB_22 0.0161314000
_diffrn_orient_matrix_UB_23 -0.0001406000
_diffrn_orient_matrix_UB_31 -0.0240952000
_diffrn_orient_matrix_UB_32 0.0027565000
_diffrn_orient_matrix_UB_33 -0.0521868000
_diffrn_radiation_monochromator 'multi-layer mirror optics'
_diffrn_radiation_probe x-ray
_diffrn_radiation_type 'Cu K\a'
_diffrn_radiation_wavelength 1.54184
_diffrn_reflns_av_R_equivalents 0.0315
_diffrn_reflns_av_unetI/netI 0.0366
_diffrn_reflns_Laue_measured_fraction_full 0.998
_diffrn_reflns_Laue_measured_fraction_max 0.979
_diffrn_reflns_limit_h_max 17
_diffrn_reflns_limit_h_min -17
_diffrn_reflns_limit_k_max 31
_diffrn_reflns_limit_k_min -28
_diffrn_reflns_limit_l_max 32
_diffrn_reflns_limit_l_min -37
_diffrn_reflns_number 42396
_diffrn_reflns_point_group_measured_fraction_full 0.681
_diffrn_reflns_point_group_measured_fraction_max 0.665
_diffrn_reflns_theta_full 67.684
_diffrn_reflns_theta_max 76.495
_diffrn_reflns_theta_min 2.997
_diffrn_source 'rotating anode X-ray generator'
_diffrn_source_type PhotonJet-DW
_exptl_absorpt_coefficient_mu 2.444
_exptl_absorpt_correction_T_max 1.00000
_exptl_absorpt_correction_T_min 0.84210
_exptl_absorpt_correction_type multi-scan
_exptl_absorpt_process_details
;
CrysAlisPro 1.171.43.100a (Rigaku Oxford Diffraction, 2023)
Empirical absorption correction using spherical harmonics,
implemented in SCALE3 ABSPACK scaling algorithm.
;
_exptl_crystal_colour 'dark brown'
_exptl_crystal_density_diffrn 1.157
_exptl_crystal_description block
_exptl_crystal_F_000 3928
_exptl_crystal_size_max 0.211
_exptl_crystal_size_mid 0.085
_exptl_crystal_size_min 0.072
_refine_diff_density_max 0.543
_refine_diff_density_min -0.452
_refine_diff_density_rms 0.049
_refine_ls_abs_structure_details
;
 Classical Flack method preferred over Parsons because s.u. lower.
;
_refine_ls_abs_structure_Flack 0.073(4)
_refine_ls_extinction_method none
_refine_ls_goodness_of_fit_ref 1.028
_refine_ls_hydrogen_treatment constr
_refine_ls_matrix_type full
_refine_ls_number_parameters 1194
_refine_ls_number_reflns 14592
_refine_ls_number_restraints 108
_refine_ls_restrained_S_all 1.034
_refine_ls_R_factor_all 0.0438
_refine_ls_R_factor_gt 0.0422
_refine_ls_shift/su_max 0.001
_refine_ls_shift/su_mean 0.000
_refine_ls_structure_factor_coef Fsqd
_refine_ls_weighting_details 'w=1/[\s^2^(Fo^2^)+(0.0788P)^2^+4.1753P] where P=(Fo^2^+2Fc^2^)/3'
_refine_ls_weighting_scheme calc
_refine_ls_wR_factor_gt 0.1134
_refine_ls_wR_factor_ref 0.1148
_reflns_Friedel_coverage 0.357
_reflns_Friedel_fraction_full 0.364
_reflns_Friedel_fraction_max 0.350
_reflns_number_gt 14001
_reflns_number_total 14592
_reflns_threshold_expression 'I > 2\s(I)'
_cod_data_source_file d4cc02080d2.cif
_cod_data_source_block ti_o3c_n2_me2_k
_cod_depositor_comments 'Adding full bibliography for 7133261--7133262.cif.'
_cod_database_code 7133262
_shelx_shelxl_version_number 2019/3
_shelx_space_group_comment
;
The symmetry employed for this shelxl refinement is uniquely defined
by the following loop, which should always be used as a source of
symmetry information in preference to the above space-group names.
They are only intended as comments.
;
_shelx_estimated_absorpt_t_max 0.848
_shelx_estimated_absorpt_t_min 0.628
_olex2_submission_special_instructions 'No special instructions were received'
_oxdiff_exptl_absorpt_empirical_details
;
Empirical correction (ABSPACK) includes:
- Absorption correction using spherical harmonics
- Frame scaling
;
_oxdiff_exptl_absorpt_empirical_full_max 1.286
_oxdiff_exptl_absorpt_empirical_full_min 0.770

loop_
_space_group_symop_operation_xyz
'x, y, z'
'x, -y, z+1/2'
'x+1/2, y+1/2, z'
'x+1/2, -y+1/2, z+1/2'

loop_
_atom_site_label
_atom_site_type_symbol
_atom_site_fract_x
_atom_site_fract_y
_atom_site_fract_z
_atom_site_U_iso_or_equiv
_atom_site_adp_type
_atom_site_occupancy
_atom_site_site_symmetry_order
_atom_site_calc_flag
_atom_site_refinement_flags_posn
_atom_site_refinement_flags_adp
_atom_site_refinement_flags_occupancy
_atom_site_disorder_assembly
_atom_site_disorder_group
Ti1 Ti 0.58215(3) 0.63394(2) 0.55985(2) 0.01946(11) Uani 1 1 d . . . . .
Ti2 Ti 0.38919(3) 0.63073(2) 0.46486(2) 0.01973(11) Uani 1 1 d . . . . .
K1 K 0.87339(6) 0.59417(3) 0.54632(3) 0.04214(19) Uani 1 1 d . . . . .
K2 K 0.24819(6) 0.67286(4) 0.30258(3) 0.0463(2) Uani 1 1 d D . . . .
O1 O 0.53246(16) 0.64881(9) 0.61331(8) 0.0251(4) Uani 1 1 d . . . . .
O2 O 0.69383(16) 0.67886(9) 0.56101(8) 0.0264(4) Uani 1 1 d . . . . .
O3 O 0.59614(16) 0.56810(9) 0.53181(8) 0.0244(4) Uani 1 1 d . . . . .
O4 O 0.28383(16) 0.68113(9) 0.45465(8) 0.0255(4) Uani 1 1 d . . . . .
O5 O 0.37471(16) 0.56648(9) 0.49355(8) 0.0251(4) Uani 1 1 d . . . . .
O6 O 0.44654(17) 0.64005(9) 0.41163(8) 0.0260(5) Uani 1 1 d . . . . .
O7 O 1.0659(2) 0.60269(16) 0.54714(11) 0.0530(8) Uani 1 1 d . . . . .
O8 O 0.9199(2) 0.61099(15) 0.46725(10) 0.0488(7) Uani 1 1 d . . . . .
O9 O 0.3003(3) 0.70488(16) 0.22185(13) 0.0423(10) Uani 0.718(5) 1 d D U P A 1
O10 O 0.2019(3) 0.76807(15) 0.27071(13) 0.0395(9) Uani 0.718(5) 1 d D U P A 1
N1 N 0.5185(2) 0.66912(11) 0.49752(9) 0.0254(5) Uani 1 1 d . . . . .
N2 N 0.4480(2) 0.66840(11) 0.52580(9) 0.0251(5) Uani 1 1 d . . . . .
C1 C 0.6928(2) 0.59436(11) 0.61453(10) 0.0195(5) Uani 1 1 d . . . . .
C2 C 0.5648(2) 0.62233(12) 0.65234(10) 0.0208(5) Uani 1 1 d . . . . .
C3 C 0.5219(2) 0.62833(12) 0.68990(11) 0.0226(6) Uani 1 1 d . . . . .
C4 C 0.5588(2) 0.59602(13) 0.72788(11) 0.0252(6) Uani 1 1 d . . . . .
H4 H 0.530044 0.598989 0.753383 0.030 Uiso 1 1 calc R U . . .
C5 C 0.6350(2) 0.56002(13) 0.72991(10) 0.0237(6) Uani 1 1 d . . . . .
C6 C 0.6778(2) 0.55671(12) 0.69215(10) 0.0229(6) Uani 1 1 d . . . . .
H6 H 0.730164 0.532561 0.692719 0.027 Uiso 1 1 calc R U . . .
C7 C 0.6455(2) 0.58785(12) 0.65423(10) 0.0211(5) Uani 1 1 d . . . . .
C8 C 0.4391(2) 0.66793(13) 0.68891(11) 0.0252(6) Uani 1 1 d . . . . .
C9 C 0.3476(2) 0.65192(14) 0.65267(13) 0.0310(7) Uani 1 1 d . . . . .
H9A H 0.365790 0.647470 0.623465 0.046 Uiso 1 1 calc R U . . .
H9B H 0.297177 0.679349 0.649944 0.046 Uiso 1 1 calc R U . . .
H9C H 0.321498 0.618709 0.661450 0.046 Uiso 1 1 calc R U . . .
C10 C 0.4088(3) 0.67164(15) 0.73482(13) 0.0329(7) Uani 1 1 d . . . . .
H10A H 0.386135 0.637154 0.742702 0.049 Uiso 1 1 calc R U . . .
H10B H 0.355421 0.697331 0.732477 0.049 Uiso 1 1 calc R U . . .
H10C H 0.465692 0.682803 0.758420 0.049 Uiso 1 1 calc R U . . .
C11 C 0.4722(2) 0.72319(13) 0.67821(12) 0.0280(6) Uani 1 1 d . . . . .
H11A H 0.527622 0.734519 0.702501 0.042 Uiso 1 1 calc R U . . .
H11B H 0.417233 0.747855 0.675925 0.042 Uiso 1 1 calc R U . . .
H11C H 0.492978 0.722441 0.649385 0.042 Uiso 1 1 calc R U . . .
C12 C 0.6763(2) 0.52592(14) 0.77150(11) 0.0288(6) Uani 1 1 d . . . . .
C13 C 0.6232(4) 0.53483(19) 0.81017(13) 0.0468(10) Uani 1 1 d . . . . .
H13A H 0.630487 0.571672 0.819828 0.070 Uiso 1 1 calc R U . . .
H13B H 0.652282 0.512028 0.835823 0.070 Uiso 1 1 calc R U . . .
H13C H 0.553026 0.526465 0.799520 0.070 Uiso 1 1 calc R U . . .
C14 C 0.6664(3) 0.46763(15) 0.75833(14) 0.0372(8) Uani 1 1 d . . . . .
H14A H 0.596463 0.458630 0.747902 0.056 Uiso 1 1 calc R U . . .
H14B H 0.695931 0.446042 0.784739 0.056 Uiso 1 1 calc R U . . .
H14C H 0.700549 0.460963 0.733924 0.056 Uiso 1 1 calc R U . . .
C15 C 0.7853(3) 0.53838(18) 0.78991(14) 0.0408(9) Uani 1 1 d . . . . .
H15A H 0.821882 0.531138 0.766477 0.061 Uiso 1 1 calc R U . . .
H15B H 0.811391 0.516445 0.816551 0.061 Uiso 1 1 calc R U . . .
H15C H 0.792771 0.575554 0.798523 0.061 Uiso 1 1 calc R U . . .
C16 C 0.7750(2) 0.67509(12) 0.59576(10) 0.0227(6) Uani 1 1 d . . . . .
C17 C 0.8553(2) 0.71042(12) 0.60005(11) 0.0273(6) Uani 1 1 d . . . . .
C18 C 0.9349(2) 0.70275(13) 0.63712(11) 0.0278(6) Uani 1 1 d . . . . .
H18 H 0.990029 0.725619 0.640395 0.033 Uiso 1 1 calc R U . . .
C19 C 0.9379(2) 0.66331(13) 0.66966(11) 0.0251(6) Uani 1 1 d . . . . .
C20 C 0.8578(2) 0.62863(12) 0.66325(11) 0.0235(6) Uani 1 1 d . . . . .
H20 H 0.857914 0.601272 0.684616 0.028 Uiso 1 1 calc R U . . .
C21 C 0.7777(2) 0.63338(11) 0.62614(11) 0.0204(6) Uani 1 1 d . . . . .
C22 C 0.8550(3) 0.75380(13) 0.56468(12) 0.0322(7) Uani 1 1 d . . . . .
C23 C 0.8489(3) 0.72819(15) 0.51806(13) 0.0367(7) Uani 1 1 d . . . . .
H23A H 0.904213 0.703813 0.520017 0.055 Uiso 1 1 calc R U . . .
H23B H 0.851951 0.755538 0.495623 0.055 Uiso 1 1 calc R U . . .
H23C H 0.786564 0.708910 0.508846 0.055 Uiso 1 1 calc R U . . .
C24 C 0.9488(3) 0.78726(17) 0.57525(15) 0.0451(9) Uani 1 1 d . . . . .
H24A H 0.954824 0.804594 0.604659 0.068 Uiso 1 1 calc R U . . .
H24B H 0.945223 0.813915 0.551567 0.068 Uiso 1 1 calc R U . . .
H24C H 1.006315 0.764700 0.576298 0.068 Uiso 1 1 calc R U . . .
C25 C 0.7660(3) 0.79023(14) 0.56251(14) 0.0370(7) Uani 1 1 d . . . . .
H25A H 0.705191 0.769401 0.555912 0.056 Uiso 1 1 calc R U . . .
H25B H 0.763553 0.816403 0.538523 0.056 Uiso 1 1 calc R U . . .
H25C H 0.772527 0.808134 0.591696 0.056 Uiso 1 1 calc R U . . .
C26 C 1.0276(2) 0.65834(14) 0.70999(12) 0.0298(7) Uani 1 1 d . . . . .
C27 C 1.1206(3) 0.64773(17) 0.69153(14) 0.0399(8) Uani 1 1 d . . . . .
H27A H 1.113707 0.613820 0.675752 0.060 Uiso 1 1 calc R U . . .
H27B H 1.178799 0.646915 0.716785 0.060 Uiso 1 1 calc R U . . .
H27C H 1.128114 0.675725 0.670342 0.060 Uiso 1 1 calc R U . . .
C28 C 1.0425(3) 0.70963(18) 0.73641(14) 0.0453(9) Uani 1 1 d . . . . .
H28A H 1.053275 0.738231 0.716388 0.068 Uiso 1 1 calc R U . . .
H28B H 1.100083 0.706512 0.761832 0.068 Uiso 1 1 calc R U . . .
H28C H 0.983800 0.717222 0.748036 0.068 Uiso 1 1 calc R U . . .
C29 C 1.0166(3) 0.61313(19) 0.74139(14) 0.0456(9) Uani 1 1 d . . . . .
H29A H 0.957243 0.618540 0.753104 0.068 Uiso 1 1 calc R U . . .
H29B H 1.074585 0.611783 0.766739 0.068 Uiso 1 1 calc R U . . .
H29C H 1.010791 0.579943 0.724537 0.068 Uiso 1 1 calc R U . . .
C30 C 0.6740(2) 0.53592(12) 0.54850(10) 0.0217(6) Uani 1 1 d . . . . .
C31 C 0.7052(2) 0.49754(12) 0.52124(10) 0.0227(6) Uani 1 1 d . . . . .
C32 C 0.7899(2) 0.46873(13) 0.54186(11) 0.0267(6) Uani 1 1 d . . . . .
H32 H 0.812845 0.442605 0.524333 0.032 Uiso 1 1 calc R U . . .
C33 C 0.8418(2) 0.47623(12) 0.58620(11) 0.0255(6) Uani 1 1 d . . . . .
C34 C 0.8078(2) 0.51481(12) 0.61169(11) 0.0227(6) Uani 1 1 d . . . . .
H34 H 0.841938 0.520362 0.642268 0.027 Uiso 1 1 calc R U . . .
C35 C 0.7253(2) 0.54541(11) 0.59351(10) 0.0206(5) Uani 1 1 d . . . . .
C36 C 0.6547(2) 0.49040(13) 0.47099(11) 0.0266(6) Uani 1 1 d . . . . .
C37 C 0.6651(3) 0.54161(15) 0.44524(12) 0.0373(8) Uani 1 1 d . . . . .
H37A H 0.639780 0.571184 0.459956 0.056 Uiso 1 1 calc R U . . .
H37B H 0.627360 0.538573 0.413805 0.056 Uiso 1 1 calc R U . . .
H37C H 0.734817 0.547619 0.445577 0.056 Uiso 1 1 calc R U . . .
C38 C 0.7023(3) 0.44596(15) 0.44886(12) 0.0355(8) Uani 1 1 d . . . . .
H38A H 0.770542 0.455423 0.448842 0.053 Uiso 1 1 calc R U . . .
H38B H 0.664976 0.440791 0.417577 0.053 Uiso 1 1 calc R U . . .
H38C H 0.701707 0.413368 0.466051 0.053 Uiso 1 1 calc R U . . .
C39 C 0.5452(3) 0.47696(16) 0.46477(13) 0.0349(7) Uani 1 1 d . . . . .
H39A H 0.538631 0.442972 0.479030 0.052 Uiso 1 1 calc R U . . .
H39B H 0.514237 0.475037 0.432339 0.052 Uiso 1 1 calc R U . . .
H39C H 0.512763 0.504283 0.478972 0.052 Uiso 1 1 calc R U . . .
C40 C 0.9375(3) 0.44620(15) 0.60718(12) 0.0332(7) Uani 1 1 d . . . . .
C41 C 0.9576(4) 0.4011(2) 0.57695(16) 0.0524(11) Uani 1 1 d . . . . .
H41A H 0.901157 0.377010 0.570839 0.079 Uiso 1 1 calc R U . . .
H41B H 1.016926 0.382020 0.592424 0.079 Uiso 1 1 calc R U . . .
H41C H 0.967568 0.415375 0.548275 0.079 Uiso 1 1 calc R U . . .
C42 C 0.9322(3) 0.42283(16) 0.65326(14) 0.0386(8) Uani 1 1 d . . . . .
H42A H 0.924032 0.451232 0.673976 0.058 Uiso 1 1 calc R U . . .
H42B H 0.993162 0.403566 0.665958 0.058 Uiso 1 1 calc R U . . .
H42C H 0.875853 0.398769 0.649287 0.058 Uiso 1 1 calc R U . . .
C43 C 1.0243(3) 0.48469(18) 0.61380(15) 0.0426(9) Uani 1 1 d . . . . .
H43A H 1.029655 0.498628 0.584286 0.064 Uiso 1 1 calc R U . . .
H43B H 1.085425 0.466349 0.627997 0.064 Uiso 1 1 calc R U . . .
H43C H 1.013247 0.513714 0.633348 0.064 Uiso 1 1 calc R U . . .
C44 C 0.2795(2) 0.58883(12) 0.41092(10) 0.0203(5) Uani 1 1 d . . . . .
C45 C 0.2058(2) 0.67628(12) 0.41884(11) 0.0237(6) Uani 1 1 d . . . . .
C46 C 0.1371(2) 0.71738(12) 0.40564(11) 0.0273(6) Uani 1 1 d . . . . .
C47 C 0.0576(2) 0.70745(13) 0.36823(12) 0.0285(6) Uani 1 1 d . . . . .
H47 H 0.010503 0.734584 0.358732 0.034 Uiso 1 1 calc R U . . .
C48 C 0.0446(2) 0.66017(13) 0.34463(11) 0.0261(6) Uani 1 1 d . . . . .
C49 C 0.1161(2) 0.62158(13) 0.35822(11) 0.0234(6) Uani 1 1 d . . . . .
H49 H 0.110079 0.589345 0.341982 0.028 Uiso 1 1 calc R U . . .
C50 C 0.1964(2) 0.62866(12) 0.39499(11) 0.0222(6) Uani 1 1 d . . . . .
C51 C 0.1462(2) 0.76965(14) 0.43147(14) 0.0357(7) Uani 1 1 d . . . . .
C52 C 0.1376(3) 0.75931(17) 0.48014(15) 0.0453(9) Uani 1 1 d . . . . .
H52A H 0.073975 0.742632 0.479790 0.068 Uiso 1 1 calc R U . . .
H52B H 0.142125 0.792686 0.496659 0.068 Uiso 1 1 calc R U . . .
H52C H 0.191174 0.735998 0.495167 0.068 Uiso 1 1 calc R U . . .
C53 C 0.2468(3) 0.79568(15) 0.43254(16) 0.0423(8) Uani 1 1 d . . . . .
H53A H 0.299752 0.770242 0.443421 0.063 Uiso 1 1 calc R U . . .
H53B H 0.255477 0.826083 0.452944 0.063 Uiso 1 1 calc R U . . .
H53C H 0.249007 0.807267 0.401921 0.063 Uiso 1 1 calc R U . . .
C54 C 0.0648(3) 0.80905(16) 0.41060(17) 0.0476(10) Uani 1 1 d . . . . .
H54A H 0.068036 0.816566 0.379229 0.071 Uiso 1 1 calc R U . . .
H54B H 0.074227 0.841699 0.428246 0.071 Uiso 1 1 calc R U . . .
H54C H 0.000184 0.794010 0.411010 0.071 Uiso 1 1 calc R U . . .
C55 C -0.0407(2) 0.65156(14) 0.30281(12) 0.0302(7) Uani 1 1 d . . . . .
C56 C -0.1263(3) 0.69004(19) 0.30206(14) 0.0469(9) Uani 1 1 d . . . . .
H56A H -0.152718 0.684557 0.329075 0.070 Uiso 1 1 calc R U . . .
H56B H -0.178512 0.683828 0.274809 0.070 Uiso 1 1 calc R U . . .
H56C H -0.102358 0.726240 0.301799 0.070 Uiso 1 1 calc R U . . .
C57 C -0.0017(3) 0.66140(19) 0.25992(12) 0.0436(9) Uani 1 1 d . . . . .
H57A H 0.023690 0.697387 0.260450 0.065 Uiso 1 1 calc R U . . .
H57B H -0.055427 0.656639 0.233007 0.065 Uiso 1 1 calc R U . . .
H57C H 0.051418 0.636451 0.258951 0.065 Uiso 1 1 calc R U . . .
C58 C -0.0800(3) 0.59576(17) 0.30160(16) 0.0503(11) Uani 1 1 d . . . . .
H58A H -0.029310 0.571107 0.296735 0.075 Uiso 1 1 calc R U . . .
H58B H -0.138778 0.592408 0.276813 0.075 Uiso 1 1 calc R U . . .
H58C H -0.097356 0.587751 0.330479 0.075 Uiso 1 1 calc R U . . .
C59 C 0.3006(2) 0.53192(12) 0.47765(10) 0.0213(5) Uani 1 1 d . . . . .
C60 C 0.2743(2) 0.49175(12) 0.50478(11) 0.0244(6) Uani 1 1 d . . . . .
C61 C 0.1943(2) 0.45957(13) 0.48417(11) 0.0272(6) Uani 1 1 d . . . . .
H61 H 0.175939 0.431826 0.501572 0.033 Uiso 1 1 calc R U . . .
C62 C 0.1406(2) 0.46611(14) 0.43966(12) 0.0282(6) Uani 1 1 d . . . . .
C63 C 0.1682(2) 0.50776(14) 0.41479(11) 0.0263(6) Uani 1 1 d . . . . .
H63 H 0.131788 0.513771 0.384663 0.032 Uiso 1 1 calc R U . . .
C64 C 0.2473(2) 0.54044(12) 0.43290(10) 0.0212(5) Uani 1 1 d . . . . .
C65 C 0.3257(2) 0.48555(13) 0.55519(11) 0.0265(6) Uani 1 1 d . . . . .
C66 C 0.2822(3) 0.44063(15) 0.57784(13) 0.0363(8) Uani 1 1 d . . . . .
H66A H 0.211173 0.446300 0.574240 0.054 Uiso 1 1 calc R U . . .
H66B H 0.314203 0.439535 0.610190 0.054 Uiso 1 1 calc R U . . .
H66C H 0.293186 0.407229 0.563629 0.054 Uiso 1 1 calc R U . . .
C67 C 0.3150(3) 0.53640(14) 0.58100(12) 0.0348(7) Uani 1 1 d . . . . .
H67A H 0.342622 0.565895 0.567107 0.052 Uiso 1 1 calc R U . . .
H67B H 0.350620 0.532759 0.612726 0.052 Uiso 1 1 calc R U . . .
H67C H 0.245067 0.543009 0.579629 0.052 Uiso 1 1 calc R U . . .
C68 C 0.4362(3) 0.47416(16) 0.56025(13) 0.0373(8) Uani 1 1 d . . . . .
H68A H 0.444188 0.441616 0.544128 0.056 Uiso 1 1 calc R U . . .
H68B H 0.468027 0.470252 0.592452 0.056 Uiso 1 1 calc R U . . .
H68C H 0.466855 0.503357 0.547391 0.056 Uiso 1 1 calc R U . . .
C69 C 0.0497(3) 0.43290(16) 0.41846(13) 0.0374(8) Uani 1 1 d . . . . .
C70 C 0.0388(4) 0.3847(2) 0.44766(16) 0.0569(13) Uani 1 1 d . . . . .
H70A H 0.096251 0.361725 0.450071 0.085 Uiso 1 1 calc R U . . .
H70B H -0.021218 0.365449 0.433507 0.085 Uiso 1 1 calc R U . . .
H70C H 0.034542 0.396392 0.477998 0.085 Uiso 1 1 calc R U . . .
C71 C 0.0578(3) 0.41250(17) 0.37177(14) 0.0418(9) Uani 1 1 d . . . . .
H71A H 0.057852 0.442300 0.351262 0.063 Uiso 1 1 calc R U . . .
H71B H 0.001434 0.389615 0.359396 0.063 Uiso 1 1 calc R U . . .
H71C H 0.119165 0.392552 0.374814 0.063 Uiso 1 1 calc R U . . .
C72 C -0.0426(3) 0.4673(2) 0.41297(17) 0.0509(11) Uani 1 1 d . . . . .
H72A H -0.049262 0.479441 0.442830 0.076 Uiso 1 1 calc R U . . .
H72B H -0.100907 0.446703 0.398667 0.076 Uiso 1 1 calc R U . . .
H72C H -0.036648 0.497681 0.393887 0.076 Uiso 1 1 calc R U . . .
C73 C 0.4112(2) 0.61365(12) 0.37304(11) 0.0243(6) Uani 1 1 d . . . . .
C74 C 0.4508(2) 0.61956(13) 0.33421(11) 0.0244(6) Uani 1 1 d . . . . .
C75 C 0.4125(2) 0.58768(13) 0.29669(11) 0.0271(6) Uani 1 1 d . . . . .
H75 H 0.439424 0.590699 0.270654 0.033 Uiso 1 1 calc R U . . .
C76 C 0.3365(3) 0.55160(13) 0.29582(11) 0.0277(6) Uani 1 1 d . . . . .
C77 C 0.2950(2) 0.54888(12) 0.33400(11) 0.0243(6) Uani 1 1 d . . . . .
H77 H 0.242732 0.524883 0.334013 0.029 Uiso 1 1 calc R U . . .
C78 C 0.3291(2) 0.58063(12) 0.37182(10) 0.0214(5) Uani 1 1 d . . . . .
C79 C 0.5310(2) 0.66148(13) 0.33324(11) 0.0264(6) Uani 1 1 d . . . . .
C80 C 0.6244(3) 0.64905(16) 0.36918(14) 0.0365(8) Uani 1 1 d . . . . .
H80A H 0.651205 0.615197 0.362245 0.055 Uiso 1 1 calc R U . . .
H80B H 0.608494 0.647225 0.399054 0.055 Uiso 1 1 calc R U . . .
H80C H 0.673412 0.676735 0.369318 0.055 Uiso 1 1 calc R U . . .
C81 C 0.5593(3) 0.66417(14) 0.28716(13) 0.0332(7) Uani 1 1 d . . . . .
H81A H 0.606794 0.692700 0.287572 0.050 Uiso 1 1 calc R U . . .
H81B H 0.500097 0.670805 0.263231 0.050 Uiso 1 1 calc R U . . .
H81C H 0.588996 0.630725 0.281256 0.050 Uiso 1 1 calc R U . . .
C82 C 0.4926(3) 0.71608(14) 0.34246(12) 0.0311(7) Uani 1 1 d . . . . .
H82A H 0.470971 0.715352 0.371086 0.047 Uiso 1 1 calc R U . . .
H82B H 0.436789 0.725658 0.317673 0.047 Uiso 1 1 calc R U . . .
H82C H 0.545402 0.742045 0.344518 0.047 Uiso 1 1 calc R U . . .
C83 C 0.2930(3) 0.51702(15) 0.25416(12) 0.0327(7) Uani 1 1 d . . . . .
C84 C 0.3529(4) 0.5199(2) 0.21761(16) 0.0578(13) Uani 1 1 d . . . . .
H84A H 0.323803 0.496251 0.192557 0.087 Uiso 1 1 calc R U . . .
H84B H 0.421108 0.509185 0.230623 0.087 Uiso 1 1 calc R U . . .
H84C H 0.352113 0.555983 0.206257 0.087 Uiso 1 1 calc R U . . .
C85 C 0.1859(4) 0.5337(2) 0.23463(16) 0.0558(12) Uani 1 1 d . . . . .
H85A H 0.184622 0.569687 0.222936 0.084 Uiso 1 1 calc R U . . .
H85B H 0.148824 0.532236 0.258519 0.084 Uiso 1 1 calc R U . . .
H85C H 0.155675 0.509852 0.209940 0.084 Uiso 1 1 calc R U . . .
C86 C 0.2939(3) 0.45964(16) 0.26859(15) 0.0441(9) Uani 1 1 d . . . . .
H86A H 0.265963 0.437780 0.242132 0.066 Uiso 1 1 calc R U . . .
H86B H 0.254423 0.455580 0.291350 0.066 Uiso 1 1 calc R U . . .
H86C H 0.361946 0.448629 0.281565 0.066 Uiso 1 1 calc R U . . .
C87 C 0.5450(3) 0.71883(14) 0.47888(13) 0.0354(8) Uani 1 1 d . . . . .
H87A H 0.571833 0.743129 0.503740 0.053 Uiso 1 1 calc R U . . .
H87B H 0.486153 0.734345 0.459175 0.053 Uiso 1 1 calc R U . . .
H87C H 0.594733 0.712250 0.461245 0.053 Uiso 1 1 calc R U . . .
C88 C 0.4167(3) 0.71833(14) 0.54240(13) 0.0348(7) Uani 1 1 d . . . . .
H88A H 0.373996 0.711229 0.563370 0.052 Uiso 1 1 calc R U . . .
H88B H 0.380280 0.739056 0.516713 0.052 Uiso 1 1 calc R U . . .
H88C H 0.474871 0.738050 0.558220 0.052 Uiso 1 1 calc R U . . .
C89 C 1.1239(4) 0.6473(2) 0.5614(2) 0.0613(12) Uani 1 1 d . . . . .
H89A H 1.102728 0.676062 0.539862 0.092 Uiso 1 1 calc R U . . .
H89B H 1.193325 0.639087 0.562898 0.092 Uiso 1 1 calc R U . . .
H89C H 1.116135 0.657985 0.591527 0.092 Uiso 1 1 calc R U . . .
C90 C 1.0754(4) 0.5804(3) 0.50468(17) 0.0616(13) Uani 1 1 d . . . . .
H90A H 1.051166 0.543640 0.502767 0.074 Uiso 1 1 calc R U . . .
H90B H 1.146054 0.579515 0.503838 0.074 Uiso 1 1 calc R U . . .
C91 C 1.0212(3) 0.6094(2) 0.46568(15) 0.0532(11) Uani 1 1 d . . . . .
H91A H 1.047626 0.645556 0.466074 0.064 Uiso 1 1 calc R U . . .
H91B H 1.028608 0.591991 0.437385 0.064 Uiso 1 1 calc R U . . .
C92 C 0.8651(4) 0.6403(2) 0.42971(17) 0.0601(12) Uani 1 1 d . . . . .
H92A H 0.797403 0.645190 0.433218 0.090 Uiso 1 1 calc R U . . .
H92B H 0.864009 0.621071 0.401538 0.090 Uiso 1 1 calc R U . . .
H92C H 0.896215 0.674648 0.428572 0.090 Uiso 1 1 calc R U . . .
C93 C 0.3235(6) 0.6711(3) 0.1888(2) 0.0561(16) Uani 0.718(5) 1 d D U P A 1
H93A H 0.358284 0.640106 0.203616 0.084 Uiso 0.718(5) 1 calc R U P A 1
H93B H 0.262616 0.660149 0.167615 0.084 Uiso 0.718(5) 1 calc R U P A 1
H93C H 0.365837 0.689760 0.172124 0.084 Uiso 0.718(5) 1 calc R U P A 1
C94 C 0.2481(3) 0.7525(2) 0.20299(16) 0.0522(11) Uani 1 1 d D U . . .
H94A H 0.179527 0.743362 0.187566 0.063 Uiso 0.718(5) 1 calc R U P A 1
H94B H 0.280786 0.767658 0.180097 0.063 Uiso 0.718(5) 1 calc R U P A 1
H94C H 0.213235 0.765338 0.172723 0.063 Uiso 0.282(5) 1 calc R U P A 2
H94D H 0.316449 0.742633 0.202097 0.063 Uiso 0.282(5) 1 calc R U P A 2
C95 C 0.2466(3) 0.79213(19) 0.23873(17) 0.0511(11) Uani 1 1 d D U . . .
H95C H 0.278648 0.824519 0.231018 0.061 Uiso 0.282(5) 1 calc R U P A 2
H95D H 0.176887 0.800925 0.237883 0.061 Uiso 0.282(5) 1 calc R U P A 2
H95A H 0.314548 0.803309 0.253235 0.061 Uiso 0.718(5) 1 calc R U P A 1
H95B H 0.208418 0.823457 0.225524 0.061 Uiso 0.718(5) 1 calc R U P A 1
C96 C 0.1979(6) 0.8039(3) 0.3058(2) 0.0552(16) Uani 0.718(5) 1 d D U P A 1
H96A H 0.166690 0.786993 0.328045 0.083 Uiso 0.718(5) 1 calc R U P A 1
H96B H 0.264984 0.814824 0.320703 0.083 Uiso 0.718(5) 1 calc R U P A 1
H96C H 0.159330 0.834806 0.293081 0.083 Uiso 0.718(5) 1 calc R U P A 1
C97 C 0.3352(3) 0.38814(17) 0.41858(15) 0.0419(8) Uani 1 1 d . . . . .
H97 H 0.356748 0.417000 0.438270 0.050 Uiso 1 1 calc R U . . .
C98 C 0.3439(3) 0.38949(19) 0.37418(16) 0.0461(9) Uani 1 1 d . . . . .
H98 H 0.372044 0.419395 0.363160 0.055 Uiso 1 1 calc R U . . .
C99 C 0.3116(3) 0.3472(2) 0.34532(15) 0.0472(10) Uani 1 1 d . . . . .
H99 H 0.317916 0.348474 0.314750 0.057 Uiso 1 1 calc R U . . .
C100 C 0.2709(3) 0.30369(18) 0.36071(16) 0.0472(10) Uani 1 1 d . . . . .
H100 H 0.249041 0.274986 0.340897 0.057 Uiso 1 1 calc R U . . .
C101 C 0.2619(4) 0.30186(18) 0.40532(16) 0.0497(10) Uani 1 1 d . . . . .
H101 H 0.233445 0.271976 0.416219 0.060 Uiso 1 1 calc R U . . .
C102 C 0.2947(4) 0.34402(19) 0.43405(15) 0.0469(9) Uani 1 1 d . . . . .
H102 H 0.289130 0.342541 0.464724 0.056 Uiso 1 1 calc R U . . .
C103 C 0.6536(3) 0.39160(17) 0.60591(15) 0.0419(9) Uani 1 1 d . . . . .
H103 H 0.635688 0.421522 0.587055 0.050 Uiso 1 1 calc R U . . .
C104 C 0.6971(3) 0.3494(2) 0.59052(16) 0.0473(10) Uani 1 1 d . . . . .
H104 H 0.709003 0.350100 0.560852 0.057 Uiso 1 1 calc R U . . .
C105 C 0.7242(3) 0.30539(18) 0.61773(18) 0.0494(10) Uani 1 1 d . . . . .
H105 H 0.753981 0.276060 0.606699 0.059 Uiso 1 1 calc R U . . .
C106 C 0.7075(3) 0.30473(19) 0.66074(18) 0.0503(10) Uani 1 1 d . . . . .
H106 H 0.726747 0.275085 0.679783 0.060 Uiso 1 1 calc R U . . .
C107 C 0.6629(4) 0.3472(2) 0.67626(17) 0.0535(11) Uani 1 1 d . . . . .
H107 H 0.650762 0.346442 0.705886 0.064 Uiso 1 1 calc R U . . .
C108 C 0.6357(3) 0.39072(19) 0.64891(16) 0.0471(10) Uani 1 1 d . . . . .
H108 H 0.604853 0.419848 0.659660 0.056 Uiso 1 1 calc R U . . .
C93A C 0.1776(18) 0.6766(8) 0.1787(7) 0.077(6) Uani 0.282(5) 1 d D U P A 2
H93D H 0.142080 0.645714 0.186068 0.116 Uiso 0.282(5) 1 calc R U P A 2
H93E H 0.136668 0.694885 0.152618 0.116 Uiso 0.282(5) 1 calc R U P A 2
H93F H 0.239375 0.665305 0.171237 0.116 Uiso 0.282(5) 1 calc R U P A 2
O9A O 0.1991(8) 0.7114(4) 0.2170(4) 0.054(3) Uani 0.282(5) 1 d D U P A 2
C96A C 0.318(3) 0.8169(8) 0.3163(8) 0.108(10) Uani 0.282(5) 1 d D U P A 2
H96D H 0.349341 0.801986 0.345940 0.161 Uiso 0.282(5) 1 calc R U P A 2
H96E H 0.363713 0.841342 0.306715 0.161 Uiso 0.282(5) 1 calc R U P A 2
H96F H 0.257925 0.835739 0.318637 0.161 Uiso 0.282(5) 1 calc R U P A 2
O10A O 0.2943(9) 0.7773(4) 0.2852(4) 0.059(3) Uani 0.282(5) 1 d D U P A 2

loop_
_atom_site_aniso_label
_atom_site_aniso_U_11
_atom_site_aniso_U_22
_atom_site_aniso_U_33
_atom_site_aniso_U_23
_atom_site_aniso_U_13
_atom_site_aniso_U_12
Ti1 0.0176(2) 0.0249(2) 0.0160(2) -0.00007(18) 0.00389(19) 0.00050(18)
Ti2 0.0185(2) 0.0246(2) 0.0162(2) 0.00014(18) 0.00423(19) 0.00075(18)
K1 0.0486(4) 0.0383(4) 0.0505(5) -0.0024(3) 0.0340(4) -0.0047(3)
K2 0.0304(3) 0.0564(5) 0.0519(5) 0.0305(4) 0.0088(3) 0.0017(3)
O1 0.0248(10) 0.0323(11) 0.0191(10) 0.0033(9) 0.0070(8) 0.0070(8)
O2 0.0225(10) 0.0322(11) 0.0228(11) 0.0032(9) 0.0017(8) -0.0043(8)
O3 0.0205(10) 0.0304(11) 0.0206(10) -0.0041(8) 0.0011(8) 0.0030(8)
O4 0.0226(10) 0.0279(10) 0.0232(11) -0.0028(8) -0.0003(8) 0.0037(8)
O5 0.0239(10) 0.0280(10) 0.0216(11) 0.0016(8) 0.0014(8) -0.0016(8)
O6 0.0249(10) 0.0354(11) 0.0189(10) -0.0017(9) 0.0073(8) -0.0050(9)
O7 0.0374(15) 0.085(2) 0.0377(16) -0.0068(15) 0.0100(12) -0.0035(15)
O8 0.0304(13) 0.080(2) 0.0362(15) 0.0100(15) 0.0091(11) 0.0011(13)
O9 0.048(2) 0.046(2) 0.0332(19) 0.0154(16) 0.0104(16) 0.0099(17)
O10 0.0367(18) 0.0431(19) 0.040(2) 0.0119(15) 0.0118(15) -0.0021(15)
N1 0.0252(12) 0.0289(13) 0.0209(12) 0.0031(10) 0.0030(10) -0.0037(10)
N2 0.0242(12) 0.0299(13) 0.0200(13) -0.0001(10) 0.0028(10) 0.0030(10)
C1 0.0168(12) 0.0251(13) 0.0163(13) -0.0021(10) 0.0033(10) -0.0022(10)
C2 0.0178(12) 0.0283(13) 0.0172(14) -0.0018(11) 0.0059(10) -0.0010(11)
C3 0.0230(13) 0.0264(14) 0.0203(15) -0.0012(11) 0.0090(11) -0.0006(11)
C4 0.0244(14) 0.0317(15) 0.0211(14) -0.0018(11) 0.0083(11) -0.0002(11)
C5 0.0223(13) 0.0302(14) 0.0191(14) 0.0002(11) 0.0053(11) -0.0015(11)
C6 0.0199(13) 0.0297(14) 0.0195(14) 0.0000(11) 0.0054(11) 0.0008(10)
C7 0.0206(13) 0.0258(13) 0.0174(13) -0.0008(10) 0.0052(11) -0.0009(10)
C8 0.0241(14) 0.0307(15) 0.0226(15) -0.0030(12) 0.0092(12) 0.0015(11)
C9 0.0217(14) 0.0360(17) 0.0363(19) -0.0072(14) 0.0089(13) 0.0002(12)
C10 0.0347(17) 0.0374(17) 0.0312(17) -0.0020(14) 0.0173(14) 0.0051(14)
C11 0.0271(15) 0.0277(15) 0.0303(16) -0.0008(12) 0.0086(13) 0.0004(11)
C12 0.0306(16) 0.0339(16) 0.0238(16) 0.0053(12) 0.0100(13) 0.0019(12)
C13 0.060(2) 0.060(3) 0.0253(18) 0.0130(17) 0.0192(17) 0.017(2)
C14 0.0359(18) 0.0383(18) 0.0362(19) 0.0124(15) 0.0058(15) 0.0026(14)
C15 0.0371(19) 0.052(2) 0.0272(18) 0.0076(16) -0.0043(15) -0.0053(16)
C16 0.0212(13) 0.0264(14) 0.0203(14) -0.0015(11) 0.0041(11) 0.0017(11)
C17 0.0247(14) 0.0289(14) 0.0289(16) 0.0000(12) 0.0071(12) -0.0024(11)
C18 0.0224(13) 0.0301(15) 0.0299(16) -0.0015(12) 0.0039(12) -0.0047(11)
C19 0.0204(13) 0.0302(14) 0.0243(15) -0.0025(12) 0.0041(11) -0.0012(11)
C20 0.0225(14) 0.0292(15) 0.0198(15) -0.0013(11) 0.0068(12) 0.0015(11)
C21 0.0181(13) 0.0255(14) 0.0186(14) -0.0049(10) 0.0061(11) -0.0009(10)
C22 0.0312(15) 0.0306(16) 0.0341(18) 0.0055(13) 0.0063(13) -0.0049(13)
C23 0.0413(18) 0.0371(17) 0.0337(18) 0.0077(14) 0.0127(14) -0.0008(14)
C24 0.0398(19) 0.043(2) 0.051(2) 0.0149(17) 0.0068(17) -0.0136(16)
C25 0.0396(18) 0.0278(15) 0.0420(19) 0.0020(14) 0.0057(15) -0.0040(13)
C26 0.0205(14) 0.0368(17) 0.0298(16) -0.0026(13) 0.0008(12) -0.0012(12)
C27 0.0267(16) 0.048(2) 0.045(2) 0.0033(16) 0.0069(14) 0.0034(14)
C28 0.0357(18) 0.056(2) 0.038(2) -0.0142(18) -0.0040(15) 0.0009(16)
C29 0.0324(17) 0.067(3) 0.0329(19) 0.0124(18) -0.0025(14) -0.0063(17)
C30 0.0199(13) 0.0246(13) 0.0208(14) -0.0005(11) 0.0052(11) -0.0009(10)
C31 0.0245(14) 0.0259(13) 0.0180(14) -0.0012(11) 0.0054(11) -0.0013(11)
C32 0.0288(15) 0.0288(14) 0.0249(15) -0.0023(12) 0.0113(12) 0.0043(12)
C33 0.0250(14) 0.0267(14) 0.0258(15) 0.0008(12) 0.0083(12) 0.0040(11)
C34 0.0224(13) 0.0275(14) 0.0186(13) 0.0010(11) 0.0053(11) 0.0021(11)
C35 0.0199(12) 0.0231(13) 0.0199(14) 0.0009(11) 0.0065(11) -0.0008(10)
C36 0.0313(16) 0.0298(15) 0.0190(15) -0.0042(12) 0.0062(12) 0.0004(12)
C37 0.053(2) 0.0354(18) 0.0226(16) 0.0011(13) 0.0072(15) -0.0017(15)
C38 0.0418(19) 0.0413(19) 0.0230(16) -0.0109(14) 0.0067(14) 0.0039(15)
C39 0.0306(16) 0.0437(19) 0.0281(17) -0.0121(14) 0.0021(13) -0.0059(14)
C40 0.0303(16) 0.0416(18) 0.0264(16) -0.0010(14) 0.0041(13) 0.0140(14)
C41 0.049(2) 0.062(3) 0.042(2) -0.011(2) 0.0025(18) 0.031(2)
C42 0.0389(19) 0.0404(18) 0.0349(19) 0.0112(15) 0.0051(15) 0.0125(15)
C43 0.0262(16) 0.061(2) 0.040(2) 0.0071(18) 0.0055(14) 0.0055(16)
C44 0.0203(13) 0.0244(13) 0.0163(13) -0.0017(10) 0.0046(10) 0.0007(10)
C45 0.0198(13) 0.0286(14) 0.0223(14) 0.0026(11) 0.0043(11) 0.0019(11)
C46 0.0250(14) 0.0276(14) 0.0294(16) 0.0007(12) 0.0063(12) 0.0033(11)
C47 0.0229(14) 0.0301(15) 0.0306(16) 0.0024(12) 0.0022(12) 0.0023(11)
C48 0.0239(14) 0.0301(15) 0.0239(15) 0.0040(12) 0.0048(12) -0.0003(11)
C49 0.0219(13) 0.0308(14) 0.0175(14) -0.0003(11) 0.0047(11) 0.0005(11)
C50 0.0193(13) 0.0300(15) 0.0177(14) 0.0009(11) 0.0050(11) 0.0001(11)
C51 0.0276(15) 0.0292(16) 0.047(2) -0.0050(14) 0.0017(14) 0.0041(12)
C52 0.044(2) 0.046(2) 0.046(2) -0.0151(18) 0.0105(17) 0.0068(17)
C53 0.0343(18) 0.0302(16) 0.057(2) 0.0012(16) -0.0010(16) -0.0002(13)
C54 0.0366(18) 0.0332(18) 0.067(3) -0.0103(18) -0.0016(18) 0.0087(15)
C55 0.0259(15) 0.0353(16) 0.0262(16) 0.0045(13) -0.0006(12) 0.0000(12)
C56 0.0299(17) 0.065(3) 0.039(2) -0.0051(18) -0.0072(15) 0.0116(17)
C57 0.0410(19) 0.064(2) 0.0223(16) 0.0007(16) -0.0001(14) -0.0071(17)
C58 0.042(2) 0.045(2) 0.051(2) 0.0076(18) -0.0166(18) -0.0132(17)
C59 0.0184(13) 0.0244(13) 0.0217(14) 0.0007(11) 0.0058(11) 0.0014(10)
C60 0.0256(14) 0.0273(14) 0.0222(15) 0.0004(11) 0.0090(12) 0.0003(11)
C61 0.0313(15) 0.0297(15) 0.0226(15) 0.0003(12) 0.0101(12) -0.0040(12)
C62 0.0271(15) 0.0332(16) 0.0261(16) -0.0008(12) 0.0098(12) -0.0052(12)
C63 0.0224(13) 0.0359(16) 0.0208(14) 0.0011(12) 0.0055(11) -0.0014(12)
C64 0.0186(12) 0.0281(14) 0.0191(14) 0.0018(11) 0.0090(11) 0.0012(10)
C65 0.0340(16) 0.0283(15) 0.0175(14) 0.0027(11) 0.0064(12) -0.0004(12)
C66 0.050(2) 0.0344(17) 0.0251(17) 0.0049(13) 0.0106(15) -0.0054(15)
C67 0.052(2) 0.0314(16) 0.0210(15) -0.0006(13) 0.0088(14) 0.0006(14)
C68 0.0370(18) 0.045(2) 0.0288(18) 0.0069(15) 0.0052(14) 0.0023(15)
C69 0.0345(18) 0.048(2) 0.0304(18) -0.0005(15) 0.0081(14) -0.0146(15)
C70 0.058(3) 0.071(3) 0.040(2) 0.004(2) 0.0077(19) -0.039(2)
C71 0.043(2) 0.050(2) 0.0319(19) -0.0066(16) 0.0061(15) -0.0188(17)
C72 0.0268(17) 0.076(3) 0.049(2) -0.008(2) 0.0063(16) -0.0121(18)
C73 0.0247(14) 0.0279(14) 0.0216(15) -0.0018(12) 0.0079(12) 0.0011(11)
C74 0.0232(14) 0.0250(13) 0.0269(16) 0.0027(12) 0.0097(12) 0.0024(11)
C75 0.0330(16) 0.0306(15) 0.0217(15) 0.0003(12) 0.0144(12) 0.0021(12)
C76 0.0328(16) 0.0282(15) 0.0237(15) -0.0043(12) 0.0102(13) -0.0003(12)
C77 0.0239(14) 0.0266(14) 0.0235(15) -0.0020(11) 0.0080(11) 0.0010(11)
C78 0.0200(13) 0.0271(14) 0.0173(13) 0.0012(10) 0.0046(10) 0.0027(10)
C79 0.0247(14) 0.0308(15) 0.0264(16) 0.0038(12) 0.0116(12) -0.0002(12)
C80 0.0271(16) 0.044(2) 0.039(2) 0.0138(16) 0.0088(15) -0.0009(14)
C81 0.0374(18) 0.0344(17) 0.0330(18) 0.0040(13) 0.0189(15) -0.0017(13)
C82 0.0342(17) 0.0295(16) 0.0317(17) 0.0037(13) 0.0121(14) -0.0027(13)
C83 0.0382(18) 0.0364(17) 0.0244(16) -0.0074(13) 0.0089(14) -0.0042(14)
C84 0.077(3) 0.069(3) 0.034(2) -0.022(2) 0.027(2) -0.026(2)
C85 0.052(3) 0.072(3) 0.036(2) -0.018(2) -0.0054(19) 0.015(2)
C86 0.054(2) 0.0351(19) 0.042(2) -0.0106(16) 0.0092(18) -0.0018(16)
C87 0.0400(18) 0.0340(17) 0.0285(17) 0.0063(14) -0.0001(14) -0.0127(14)
C88 0.0376(18) 0.0347(17) 0.0282(17) -0.0057(14) -0.0006(14) 0.0110(14)
C89 0.046(2) 0.074(3) 0.059(3) 0.007(3) 0.001(2) -0.002(2)
C90 0.048(2) 0.092(4) 0.048(3) -0.002(3) 0.017(2) 0.023(2)
C91 0.039(2) 0.084(3) 0.041(2) -0.004(2) 0.0171(17) 0.005(2)
C92 0.056(3) 0.079(3) 0.041(2) 0.014(2) 0.002(2) -0.005(2)
C93 0.078(5) 0.053(3) 0.036(3) 0.006(3) 0.010(3) 0.008(3)
C94 0.039(2) 0.070(3) 0.047(2) 0.030(2) 0.0085(17) -0.0008(19)
C95 0.040(2) 0.055(2) 0.059(3) 0.029(2) 0.0119(18) 0.0029(17)
C96 0.064(4) 0.055(4) 0.047(3) 0.009(3) 0.015(3) 0.009(3)
C97 0.0390(19) 0.043(2) 0.042(2) 0.0002(16) 0.0042(16) 0.0027(16)
C98 0.044(2) 0.052(2) 0.043(2) 0.0065(18) 0.0136(18) -0.0014(18)
C99 0.044(2) 0.065(3) 0.035(2) 0.0001(19) 0.0132(17) 0.0071(19)
C100 0.046(2) 0.046(2) 0.047(2) -0.0068(18) 0.0040(19) 0.0099(17)
C101 0.057(3) 0.041(2) 0.048(2) 0.0080(18) 0.004(2) 0.0000(18)
C102 0.056(2) 0.052(2) 0.032(2) 0.0049(17) 0.0078(18) 0.0011(19)
C103 0.0361(18) 0.045(2) 0.040(2) 0.0052(16) -0.0005(15) -0.0044(15)
C104 0.044(2) 0.058(2) 0.039(2) -0.0061(19) 0.0080(17) -0.0094(18)
C105 0.044(2) 0.043(2) 0.060(3) -0.0101(19) 0.012(2) 0.0018(17)
C106 0.046(2) 0.047(2) 0.054(3) 0.010(2) 0.004(2) 0.0045(18)
C107 0.054(3) 0.073(3) 0.035(2) 0.005(2) 0.0133(19) 0.006(2)
C108 0.039(2) 0.055(2) 0.045(2) -0.0041(19) 0.0047(17) 0.0074(18)
C93A 0.085(14) 0.070(12) 0.081(12) -0.003(9) 0.029(11) 0.016(10)
O9A 0.052(6) 0.051(6) 0.061(7) 0.020(5) 0.016(5) -0.003(5)
C96A 0.17(3) 0.069(12) 0.069(13) 0.004(9) 0.000(16) 0.042(15)
O10A 0.048(6) 0.054(6) 0.069(7) 0.019(5) 0.003(5) 0.007(5)

loop_
_atom_type_symbol
_atom_type_description
_atom_type_scat_dispersion_real
_atom_type_scat_dispersion_imag
_atom_type_scat_source
C C 0.0181 0.0091 'International Tables Vol C Tables 4.2.6.8 and 6.1.1.4'
H H 0.0000 0.0000 'International Tables Vol C Tables 4.2.6.8 and 6.1.1.4'
K K 0.3868 1.0657 'International Tables Vol C Tables 4.2.6.8 and 6.1.1.4'
N N 0.0311 0.0180 'International Tables Vol C Tables 4.2.6.8 and 6.1.1.4'
O O 0.0492 0.0322 'International Tables Vol C Tables 4.2.6.8 and 6.1.1.4'
Ti Ti 0.2191 1.8069 'International Tables Vol C Tables 4.2.6.8 and 6.1.1.4'

loop_
_exptl_crystal_face_index_h
_exptl_crystal_face_index_k
_exptl_crystal_face_index_l
_exptl_crystal_face_perp_dist
1 5 -18 0.0471
-1 -7 18 0.0449
3 15 3 0.0456
2 0 -20 0.0551
-9 2 4 0.1023
-1 0 20 0.0526
9 -2 -10 0.0912
0 2 -19 0.0391
-2 16 4 0.0618
2 -15 -8 0.0647
-1 -5 18 0.0388
-2 -16 -3 0.0321
0 2 -19 0.0392
0 -5 18 0.0388
1 16 3 0.0339

loop_
_geom_angle_atom_site_label_1
_geom_angle_atom_site_label_2
_geom_angle_atom_site_label_3
_geom_angle
_geom_angle_site_symmetry_1
_geom_angle_site_symmetry_3
_geom_angle_publ_flag
O1 Ti1 N1 120.77(10) . . ?
O1 Ti1 N2 83.26(10) . . ?
O1 Ti1 C1 77.59(10) . . ?
O2 Ti1 O1 108.04(10) . . ?
O2 Ti1 N1 86.38(10) . . ?
O2 Ti1 N2 112.61(10) . . ?
O2 Ti1 C1 80.53(10) . . ?
O3 Ti1 O1 129.46(10) . . ?
O3 Ti1 O2 111.44(10) . . ?
O3 Ti1 N1 92.23(11) . . ?
O3 Ti1 N2 108.43(10) . . ?
O3 Ti1 C1 79.10(10) . . ?
N1 Ti1 N2 40.15(9) . . ?
N1 Ti1 C1 160.30(11) . . ?
N2 Ti1 C1 159.55(11) . . ?
O4 Ti2 O6 103.00(10) . . ?
O4 Ti2 N1 107.99(11) . . ?
O4 Ti2 N2 88.12(10) . . ?
O4 Ti2 C44 80.27(10) . . ?
O5 Ti2 O4 119.73(10) . . ?
O5 Ti2 O6 126.01(10) . . ?
O5 Ti2 N1 111.00(10) . . ?
O5 Ti2 N2 93.01(10) . . ?
O5 Ti2 C44 78.25(10) . . ?
O6 Ti2 N1 82.25(10) . . ?
O6 Ti2 N2 121.41(11) . . ?
O6 Ti2 C44 78.22(10) . . ?
N1 Ti2 C44 160.12(11) . . ?
N2 Ti2 N1 40.54(9) . . ?
N2 Ti2 C44 159.28(11) . . ?
O2 K1 C17 41.70(6) . . ?
O7 K1 O2 135.16(10) . . ?
O7 K1 C16 120.03(10) . . ?
O7 K1 C17 96.17(10) . . ?
O7 K1 C21 123.97(9) . . ?
O7 K1 C30 156.61(11) . . ?
O7 K1 C31 134.78(10) . . ?
O7 K1 C32 114.16(10) . . ?
O7 K1 C33 106.63(10) . . ?
O7 K1 C34 118.96(10) . . ?
O7 K1 C35 144.54(10) . . ?
O8 K1 O2 110.67(9) . . ?
O8 K1 O7 63.07(9) . . ?
O8 K1 C16 124.31(10) . . ?
O8 K1 C17 110.50(10) . . ?
O8 K1 C21 150.14(10) . . ?
O8 K1 C30 119.36(9) . . ?
O8 K1 C31 102.39(9) . . ?
O8 K1 C32 105.53(10) . . ?
O8 K1 C33 123.85(10) . . ?
O8 K1 C34 147.92(11) . . ?
O8 K1 C35 145.48(10) . . ?
C16 K1 O2 23.53(7) . . ?
C16 K1 C17 24.52(8) . . ?
C16 K1 C21 25.89(8) . . ?
C16 K1 C30 79.13(8) . . ?
C16 K1 C31 103.72(8) . . ?
C16 K1 C32 117.85(8) . . ?
C16 K1 C33 108.77(8) . . ?
C16 K1 C34 84.01(8) . . ?
C21 K1 O2 41.76(7) . . ?
C21 K1 C17 43.55(7) . . ?
C21 K1 C31 90.60(8) . . ?
C21 K1 C32 97.28(8) . . ?
C21 K1 C33 83.85(8) . . ?
C30 K1 O2 67.63(7) . . ?
C30 K1 C17 103.65(8) . . ?
C30 K1 C21 66.97(8) . . ?
C30 K1 C31 24.72(7) . . ?
C30 K1 C32 42.63(8) . . ?
C30 K1 C33 51.34(8) . . ?
C31 K1 O2 89.87(7) . . ?
C31 K1 C17 128.21(8) . . ?
C31 K1 C32 24.08(8) . . ?
C32 K1 O2 110.22(7) . . ?
C32 K1 C17 140.66(8) . . ?
C33 K1 O2 111.36(7) . . ?
C33 K1 C17 125.64(8) . . ?
C33 K1 C31 43.43(8) . . ?
C33 K1 C32 23.87(8) . . ?
C34 K1 O2 89.82(7) . . ?
C34 K1 C17 101.24(8) . . ?
C34 K1 C21 58.93(8) . . ?
C34 K1 C30 45.19(8) . . ?
C34 K1 C31 51.54(8) . . ?
C34 K1 C32 42.74(8) . . ?
C34 K1 C33 24.93(8) . . ?
C35 K1 O2 66.33(7) . . ?
C35 K1 C16 67.32(8) . . ?
C35 K1 C17 89.88(8) . . ?
C35 K1 C21 47.21(8) . . ?
C35 K1 C30 26.19(8) . . ?
C35 K1 C31 45.00(8) . . ?
C35 K1 C32 50.87(8) . . ?
C35 K1 C33 45.03(8) . . ?
C35 K1 C34 26.22(8) . . ?
O9 K2 C49 154.97(11) . . ?
O9 K2 C50 176.11(10) . . ?
O9 K2 C73 116.16(10) . . ?
O9 K2 C74 89.94(10) . . ?
O9 K2 C75 79.55(10) . . ?
O9 K2 C76 92.45(10) . . ?
O9 K2 C77 116.77(10) . . ?
O9 K2 C78 131.47(10) . . ?
O10 K2 O9 60.45(12) . . ?
O10 K2 C49 117.83(10) . . ?
O10 K2 C50 123.43(10) . . ?
O10 K2 C73 140.63(11) . . ?
O10 K2 C74 130.53(10) . . ?
O10 K2 C75 136.43(10) . . ?
O10 K2 C76 152.75(11) . . ?
O10 K2 C77 174.90(11) . . ?
O10 K2 C78 160.36(11) . . ?
C49 K2 C50 25.42(8) . . ?
C49 K2 C73 81.50(8) . . ?
C49 K2 C74 105.32(9) . . ?
C49 K2 C75 105.70(9) . . ?
C49 K2 C76 85.17(9) . . ?
C49 K2 C77 62.58(8) . . ?
C49 K2 C78 59.22(8) . . ?
C50 K2 C76 83.69(8) . . ?
C50 K2 C77 59.39(8) . . ?
C73 K2 C50 60.88(8) . . ?
C73 K2 C75 44.88(8) . . ?
C73 K2 C76 51.50(8) . . ?
C73 K2 C77 44.01(8) . . ?
C73 K2 C78 25.87(8) . . ?
C74 K2 C50 86.94(8) . . ?
C74 K2 C73 26.37(8) . . ?
C74 K2 C75 25.74(9) . . ?
C74 K2 C76 44.73(9) . . ?
C74 K2 C77 52.09(8) . . ?
C74 K2 C78 46.17(8) . . ?
C75 K2 C50 96.66(8) . . ?
C75 K2 C76 24.55(8) . . ?
C75 K2 C77 43.30(8) . . ?
C77 K2 C76 24.38(8) . . ?
C78 K2 C50 44.77(7) . . ?
C78 K2 C75 51.93(8) . . ?
C78 K2 C76 43.89(8) . . ?
C78 K2 C77 24.67(8) . . ?
O9A K2 C49 129.0(2) . . ?
O9A K2 C50 153.3(2) . . ?
O9A K2 C73 144.4(3) . . ?
O9A K2 C74 118.1(3) . . ?
O9A K2 C75 102.7(3) . . ?
O9A K2 C76 106.9(3) . . ?
O9A K2 C77 127.5(3) . . ?
O9A K2 C78 150.8(3) . . ?
O9A K2 O10A 59.8(4) . . ?
O10A K2 C49 134.3(3) . . ?
O10A K2 C50 126.5(3) . . ?
O10A K2 C73 115.0(2) . . ?
O10A K2 C74 104.0(2) . . ?
O10A K2 C75 115.8(3) . . ?
O10A K2 C76 139.2(3) . . ?
O10A K2 C77 156.1(2) . . ?
O10A K2 C78 139.5(2) . . ?
C2 O1 Ti1 121.66(18) . . ?
Ti1 O2 K1 103.66(9) . . ?
C16 O2 Ti1 119.86(19) . . ?
C16 O2 K1 63.35(15) . . ?
C30 O3 Ti1 121.09(19) . . ?
C45 O4 Ti2 120.81(19) . . ?
C59 O5 Ti2 123.4(2) . . ?
C73 O6 Ti2 121.09(19) . . ?
C89 O7 K1 124.9(3) . . ?
C89 O7 C90 115.6(4) . . ?
C90 O7 K1 104.7(3) . . ?
C91 O8 K1 118.2(2) . . ?
C91 O8 C92 110.1(4) . . ?
C92 O8 K1 127.4(3) . . ?
C93 O9 K2 125.8(3) . . ?
C93 O9 C94 113.6(4) . . ?
C94 O9 K2 112.1(3) . . ?
C95 O10 K2 122.9(3) . . ?
C95 O10 C96 109.7(5) . . ?
C96 O10 K2 111.5(3) . . ?
Ti2 N1 Ti1 111.67(12) . . ?
N2 N1 Ti1 70.44(14) . . ?
N2 N1 Ti2 69.22(14) . . ?
N2 N1 C87 120.3(3) . . ?
C87 N1 Ti1 128.6(2) . . ?
C87 N1 Ti2 119.1(2) . . ?
Ti2 N2 Ti1 111.67(12) . . ?
N1 N2 Ti1 69.42(14) . . ?
N1 N2 Ti2 70.24(15) . . ?
N1 N2 C88 119.2(3) . . ?
C88 N2 Ti1 119.4(2) . . ?
C88 N2 Ti2 128.1(2) . . ?
C7 C1 Ti1 106.77(18) . . ?
C7 C1 C21 110.2(2) . . ?
C7 C1 C35 118.2(2) . . ?
C21 C1 Ti1 104.26(19) . . ?
C35 C1 Ti1 106.33(19) . . ?
C35 C1 C21 110.1(2) . . ?
O1 C2 C3 122.5(3) . . ?
O1 C2 C7 116.7(2) . . ?
C3 C2 C7 120.8(3) . . ?
C2 C3 C4 116.9(3) . . ?
C2 C3 C8 120.8(3) . . ?
C4 C3 C8 122.2(3) . . ?
C5 C4 C3 123.4(3) . . ?
C4 C5 C6 117.6(3) . . ?
C4 C5 C12 123.3(3) . . ?
C6 C5 C12 119.1(3) . . ?
C7 C6 C5 121.5(3) . . ?
C2 C7 C1 112.8(3) . . ?
C6 C7 C1 127.3(3) . . ?
C6 C7 C2 119.6(3) . . ?
C3 C8 C9 109.8(3) . . ?
C3 C8 C10 112.5(3) . . ?
C3 C8 C11 110.3(2) . . ?
C9 C8 C10 107.9(3) . . ?
C9 C8 C11 109.4(3) . . ?
C11 C8 C10 106.9(3) . . ?
C5 C12 C13 112.8(3) . . ?
C5 C12 C14 109.8(3) . . ?
C14 C12 C13 108.1(3) . . ?
C15 C12 C5 109.8(3) . . ?
C15 C12 C13 107.6(3) . . ?
C15 C12 C14 108.6(3) . . ?
O2 C16 K1 93.12(17) . . ?
O2 C16 C17 121.7(3) . . ?
O2 C16 C21 117.1(3) . . ?
C17 C16 K1 92.29(18) . . ?
C21 C16 K1 82.12(17) . . ?
C21 C16 C17 121.2(3) . . ?
C16 C17 K1 63.19(16) . . ?
C16 C17 C22 120.9(3) . . ?
C18 C17 K1 97.5(2) . . ?
C18 C17 C16 116.7(3) . . ?
C18 C17 C22 122.4(3) . . ?
C22 C17 K1 106.2(2) . . ?
C17 C18 C19 123.8(3) . . ?
C18 C19 C20 117.3(3) . . ?
C18 C19 C26 120.4(3) . . ?
C20 C19 C26 122.3(3) . . ?
C21 C20 C19 121.4(3) . . ?
C1 C21 K1 93.29(16) . . ?
C16 C21 K1 71.99(17) . . ?
C16 C21 C1 116.0(3) . . ?
C20 C21 K1 100.91(19) . . ?
C20 C21 C1 124.4(3) . . ?
C20 C21 C16 119.5(3) . . ?
C17 C22 C23 109.0(3) . . ?
C24 C22 C17 112.7(3) . . ?
C24 C22 C23 107.1(3) . . ?
C24 C22 C25 108.3(3) . . ?
C25 C22 C17 109.7(3) . . ?
C25 C22 C23 109.9(3) . . ?
C22 C23 K1 101.8(2) . . ?
C19 C26 C27 108.8(3) . . ?
C28 C26 C19 109.6(3) . . ?
C28 C26 C27 108.4(3) . . ?
C28 C26 C29 109.9(3) . . ?
C29 C26 C19 112.2(3) . . ?
C29 C26 C27 107.8(3) . . ?
O3 C30 K1 109.84(18) . . ?
O3 C30 C31 121.6(3) . . ?
O3 C30 C35 116.2(3) . . ?
C31 C30 K1 85.61(17) . . ?
C35 C30 K1 71.68(16) . . ?
C35 C30 C31 122.0(3) . . ?
C30 C31 K1 69.67(16) . . ?
C30 C31 C36 122.0(3) . . ?
C32 C31 K1 79.05(18) . . ?
C32 C31 C30 116.1(3) . . ?
C32 C31 C36 121.8(3) . . ?
C36 C31 K1 116.67(19) . . ?
C31 C32 K1 76.86(18) . . ?
C33 C32 K1 74.53(19) . . ?
C33 C32 C31 123.9(3) . . ?
C32 C33 K1 81.60(19) . . ?
C32 C33 C34 117.8(3) . . ?
C32 C33 C40 122.8(3) . . ?
C34 C33 K1 69.72(17) . . ?
C34 C33 C40 119.3(3) . . ?
C40 C33 K1 115.2(2) . . ?
C33 C34 K1 85.35(18) . . ?
C35 C34 K1 73.78(17) . . ?
C35 C34 C33 121.8(3) . . ?
C1 C35 K1 99.33(17) . . ?
C30 C35 K1 82.13(17) . . ?
C30 C35 C1 114.5(3) . . ?
C34 C35 K1 80.00(17) . . ?
C34 C35 C1 126.3(3) . . ?
C34 C35 C30 118.5(3) . . ?
C31 C36 C37 109.1(3) . . ?
C31 C36 C38 111.9(3) . . ?
C38 C36 C37 107.5(3) . . ?
C39 C36 C31 111.5(3) . . ?
C39 C36 C37 109.4(3) . . ?
C39 C36 C38 107.3(3) . . ?
C41 C40 C33 112.5(3) . . ?
C41 C40 C42 107.8(3) . . ?
C42 C40 C33 110.5(3) . . ?
C43 C40 C33 108.6(3) . . ?
C43 C40 C41 108.1(3) . . ?
C43 C40 C42 109.2(3) . . ?
C50 C44 Ti2 104.84(19) . . ?
C64 C44 Ti2 106.71(19) . . ?
C64 C44 C50 113.4(2) . . ?
C78 C44 Ti2 106.26(19) . . ?
C78 C44 C50 106.9(2) . . ?
C78 C44 C64 117.7(2) . . ?
O4 C45 C46 121.8(3) . . ?
O4 C45 C50 117.1(3) . . ?
C50 C45 C46 121.1(3) . . ?
C45 C46 C47 116.8(3) . . ?
C45 C46 C51 121.7(3) . . ?
C47 C46 C51 121.5(3) . . ?
C48 C47 C46 123.6(3) . . ?
C47 C48 K2 95.1(2) . . ?
C47 C48 C49 117.2(3) . . ?
C47 C48 C55 122.1(3) . . ?
C49 C48 K2 64.78(17) . . ?
C49 C48 C55 120.5(3) . . ?
C55 C48 K2 105.02(19) . . ?
C48 C49 K2 90.89(19) . . ?
C48 C49 C50 122.2(3) . . ?
C50 C49 K2 84.92(18) . . ?
C44 C50 K2 101.57(17) . . ?
C45 C50 K2 97.58(19) . . ?
C45 C50 C44 115.7(3) . . ?
C49 C50 K2 69.66(17) . . ?
C49 C50 C44 125.2(3) . . ?
C49 C50 C45 119.1(3) . . ?
C46 C51 C53 110.7(3) . . ?
C46 C51 C54 112.8(3) . . ?
C52 C51 C46 109.1(3) . . ?
C52 C51 C53 108.9(3) . . ?
C52 C51 C54 107.2(3) . . ?
C54 C51 C53 108.0(3) . . ?
C56 C55 C48 111.8(3) . . ?
C57 C55 C48 108.5(3) . . ?
C57 C55 C56 107.8(3) . . ?
C58 C55 C48 111.0(3) . . ?
C58 C55 C56 108.7(3) . . ?
C58 C55 C57 109.0(4) . . ?
C55 C57 K2 102.6(2) . . ?
O5 C59 C60 122.6(3) . . ?
O5 C59 C64 115.7(3) . . ?
C64 C59 C60 121.5(3) . . ?
C59 C60 C65 121.9(3) . . ?
C61 C60 C59 116.5(3) . . ?
C61 C60 C65 121.5(3) . . ?
C62 C61 C60 123.7(3) . . ?
C61 C62 C63 117.2(3) . . ?
C61 C62 C69 123.2(3) . . ?
C63 C62 C69 119.4(3) . . ?
C64 C63 C62 122.0(3) . . ?
C59 C64 C44 113.9(3) . . ?
C63 C64 C44 126.9(3) . . ?
C63 C64 C59 119.0(3) . . ?
C66 C65 C60 112.3(3) . . ?
C66 C65 C67 107.9(3) . . ?
C66 C65 C68 107.7(3) . . ?
C67 C65 C60 110.0(3) . . ?
C67 C65 C68 108.6(3) . . ?
C68 C65 C60 110.3(3) . . ?
C62 C69 C70 112.2(3) . . ?
C71 C69 C62 110.2(3) . . ?
C71 C69 C70 107.3(4) . . ?
C72 C69 C62 108.8(3) . . ?
C72 C69 C70 109.1(4) . . ?
C72 C69 C71 109.2(4) . . ?
O6 C73 K2 114.8(2) . . ?
O6 C73 C74 122.4(3) . . ?
O6 C73 C78 117.1(3) . . ?
C74 C73 K2 75.00(18) . . ?
C78 C73 K2 79.13(18) . . ?
C78 C73 C74 120.5(3) . . ?
C73 C74 K2 78.62(18) . . ?
C73 C74 C79 120.5(3) . . ?
C75 C74 K2 81.36(19) . . ?
C75 C74 C73 117.7(3) . . ?
C75 C74 C79 121.8(3) . . ?
C79 C74 K2 107.70(19) . . ?
C74 C75 K2 72.90(18) . . ?
C76 C75 K2 84.09(19) . . ?
C76 C75 C74 122.9(3) . . ?
C75 C76 K2 71.36(18) . . ?
C75 C76 C77 117.9(3) . . ?
C75 C76 C83 123.0(3) . . ?
C77 C76 K2 76.70(18) . . ?
C77 C76 C83 119.1(3) . . ?
C83 C76 K2 119.6(2) . . ?
C76 C77 K2 78.92(19) . . ?
C78 C77 K2 72.09(18) . . ?
C78 C77 C76 121.4(3) . . ?
C44 C78 K2 104.97(18) . . ?
C73 C78 K2 75.00(18) . . ?
C73 C78 C44 114.1(3) . . ?
C77 C78 K2 83.24(19) . . ?
C77 C78 C44 126.3(3) . . ?
C77 C78 C73 119.2(3) . . ?
C80 C79 C74 110.1(3) . . ?
C80 C79 C81 107.7(3) . . ?
C80 C79 C82 109.4(3) . . ?
C81 C79 C74 112.5(3) . . ?
C81 C79 C82 107.3(3) . . ?
C82 C79 C74 109.7(2) . . ?
C79 C82 K2 90.27(19) . . ?
C84 C83 C76 112.8(3) . . ?
C84 C83 C85 110.5(4) . . ?
C85 C83 C76 108.9(3) . . ?
C86 C83 C76 109.6(3) . . ?
C86 C83 C84 106.4(4) . . ?
C86 C83 C85 108.7(4) . . ?
O7 C90 C91 113.0(4) . . ?
O8 C91 C90 108.8(4) . . ?
O9 C94 C95 111.5(4) . . ?
O9A C94 C95 101.7(6) . . ?
O10 C95 C94 106.8(4) . . ?
O10A C95 C94 116.6(6) . . ?
O10 C96 K2 45.9(3) . . ?
C98 C97 C102 118.9(4) . . ?
C97 C98 C99 120.3(4) . . ?
C100 C99 C98 120.6(4) . . ?
C99 C100 C101 119.6(4) . . ?
C100 C101 C102 119.6(4) . . ?
C97 C102 C101 120.9(4) . . ?
C104 C103 C108 119.9(4) . . ?
C103 C104 C105 120.8(4) . . ?
C106 C105 C104 119.3(4) . . ?
C105 C106 C107 120.0(4) . . ?
C106 C107 C108 120.4(4) . . ?
C103 C108 C107 119.6(4) . . ?
C94 O9A K2 122.5(7) . . ?
C94 O9A C93A 104.4(12) . . ?
C93A O9A K2 120.7(11) . . ?
C95 O10A K2 110.6(6) . . ?
C96A O10A K2 126.6(14) . . ?
C96A O10A C95 117.3(12) . . ?

loop_
_geom_bond_atom_site_label_1
_geom_bond_atom_site_label_2
_geom_bond_distance
_geom_bond_site_symmetry_2
_geom_bond_publ_flag
Ti1 O1 1.937(2) . ?
Ti1 O2 1.923(2) . ?
Ti1 O3 1.907(2) . ?
Ti1 N1 2.094(3) . ?
Ti1 N2 2.108(3) . ?
Ti1 C1 2.229(3) . ?
Ti2 O4 1.919(2) . ?
Ti2 O5 1.883(2) . ?
Ti2 O6 1.969(2) . ?
Ti2 N1 2.089(3) . ?
Ti2 N2 2.075(3) . ?
Ti2 C44 2.236(3) . ?
K1 O2 3.405(2) . ?
K1 O7 2.683(3) . ?
K1 O8 2.653(3) . ?
K1 C16 3.047(3) . ?
K1 C17 3.412(3) . ?
K1 C21 3.174(3) . ?
K1 C30 3.160(3) . ?
K1 C31 3.360(3) . ?
K1 C32 3.388(3) . ?
K1 C33 3.300(3) . ?
K1 C34 3.106(3) . ?
K1 C35 3.028(3) . ?
K2 O9 2.823(4) . ?
K2 O10 2.632(4) . ?
K2 C49 3.055(3) . ?
K2 C50 3.245(3) . ?
K2 C73 3.125(3) . ?
K2 C74 3.079(3) . ?
K2 C75 3.185(3) . ?
K2 C76 3.343(3) . ?
K2 C77 3.315(3) . ?
K2 C78 3.177(3) . ?
K2 O9A 2.710(10) . ?
K2 O10A 2.810(11) . ?
O1 C2 1.345(4) . ?
O2 C16 1.361(4) . ?
O3 C30 1.360(4) . ?
O4 C45 1.355(4) . ?
O5 C59 1.358(4) . ?
O6 C73 1.340(4) . ?
O7 C89 1.403(7) . ?
O7 C90 1.439(6) . ?
O8 C91 1.423(5) . ?
O8 C92 1.426(6) . ?
O9 C93 1.411(8) . ?
O9 C94 1.459(6) . ?
O10 C95 1.405(5) . ?
O10 C96 1.411(8) . ?
N1 N2 1.442(3) . ?
N1 C87 1.466(4) . ?
N2 C88 1.468(4) . ?
C1 C7 1.506(4) . ?
C1 C21 1.522(4) . ?
C1 C35 1.513(4) . ?
C2 C3 1.408(4) . ?
C2 C7 1.416(4) . ?
C3 C4 1.412(5) . ?
C3 C8 1.526(4) . ?
C4 C5 1.392(4) . ?
C5 C6 1.407(4) . ?
C5 C12 1.529(4) . ?
C6 C7 1.383(4) . ?
C8 C9 1.535(5) . ?
C8 C10 1.545(4) . ?
C8 C11 1.537(4) . ?
C12 C13 1.537(5) . ?
C12 C14 1.533(5) . ?
C12 C15 1.527(5) . ?
C16 C17 1.417(4) . ?
C16 C21 1.399(4) . ?
C17 C18 1.400(5) . ?
C17 C22 1.537(4) . ?
C18 C19 1.400(5) . ?
C19 C20 1.400(4) . ?
C19 C26 1.540(4) . ?
C20 C21 1.396(4) . ?
C22 C23 1.540(5) . ?
C22 C24 1.530(5) . ?
C22 C25 1.536(5) . ?
C26 C27 1.545(5) . ?
C26 C28 1.520(5) . ?
C26 C29 1.522(5) . ?
C30 C31 1.409(4) . ?
C30 C35 1.408(4) . ?
C31 C32 1.408(5) . ?
C31 C36 1.535(4) . ?
C32 C33 1.386(5) . ?
C33 C34 1.396(4) . ?
C33 C40 1.542(4) . ?
C34 C35 1.393(4) . ?
C36 C37 1.542(5) . ?
C36 C38 1.539(4) . ?
C36 C39 1.531(5) . ?
C40 C41 1.532(5) . ?
C40 C42 1.534(5) . ?
C40 C43 1.532(6) . ?
C44 C50 1.531(4) . ?
C44 C64 1.515(4) . ?
C44 C78 1.514(4) . ?
C45 C46 1.412(4) . ?
C45 C50 1.401(4) . ?
C46 C47 1.415(5) . ?
C46 C51 1.533(5) . ?
C47 C48 1.390(5) . ?
C48 C49 1.392(5) . ?
C48 C55 1.541(5) . ?
C49 C50 1.399(4) . ?
C51 C52 1.528(6) . ?
C51 C53 1.542(5) . ?
C51 C54 1.537(5) . ?
C55 C56 1.539(5) . ?
C55 C57 1.538(5) . ?
C55 C58 1.519(5) . ?
C59 C60 1.410(4) . ?
C59 C64 1.406(4) . ?
C60 C61 1.408(5) . ?
C60 C65 1.540(4) . ?
C61 C62 1.395(5) . ?
C62 C63 1.403(5) . ?
C62 C69 1.535(5) . ?
C63 C64 1.388(4) . ?
C65 C66 1.527(4) . ?
C65 C67 1.536(5) . ?
C65 C68 1.538(5) . ?
C69 C70 1.538(6) . ?
C69 C71 1.534(5) . ?
C69 C72 1.532(6) . ?
C73 C74 1.416(4) . ?
C73 C78 1.411(4) . ?
C74 C75 1.399(5) . ?
C74 C79 1.549(4) . ?
C75 C76 1.397(5) . ?
C76 C77 1.406(4) . ?
C76 C83 1.544(5) . ?
C77 C78 1.393(4) . ?
C79 C80 1.527(5) . ?
C79 C81 1.535(4) . ?
C79 C82 1.536(5) . ?
C83 C84 1.532(5) . ?
C83 C85 1.534(6) . ?
C83 C86 1.523(5) . ?
C90 C91 1.450(7) . ?
C94 C95 1.483(8) . ?
C94 O9A 1.367(10) . ?
C95 O10A 1.461(12) . ?
C97 C98 1.378(6) . ?
C97 C102 1.385(6) . ?
C98 C99 1.395(7) . ?
C99 C100 1.372(7) . ?
C100 C101 1.386(7) . ?
C101 C102 1.391(7) . ?
C103 C104 1.366(7) . ?
C103 C108 1.381(7) . ?
C104 C105 1.390(7) . ?
C105 C106 1.374(7) . ?
C106 C107 1.380(7) . ?
C107 C108 1.383(7) . ?
C93A O9A 1.435(18) . ?
C96A O10A 1.369(18) . ?

loop_
_geom_torsion_atom_site_label_1
_geom_torsion_atom_site_label_2
_geom_torsion_atom_site_label_3
_geom_torsion_atom_site_label_4
_geom_torsion
_geom_torsion_site_symmetry_1
_geom_torsion_site_symmetry_2
_geom_torsion_site_symmetry_3
_geom_torsion_site_symmetry_4
_geom_torsion_publ_flag
Ti1 O1 C2 C3 -172.7(2) . . . . ?
Ti1 O1 C2 C7 7.7(4) . . . . ?
Ti1 O2 C16 K1 90.96(17) . . . . ?
Ti1 O2 C16 C17 -174.4(2) . . . . ?
Ti1 O2 C16 C21 8.2(4) . . . . ?
Ti1 O3 C30 K1 -60.4(2) . . . . ?
Ti1 O3 C30 C31 -157.7(2) . . . . ?
Ti1 O3 C30 C35 18.4(3) . . . . ?
Ti1 N1 N2 Ti2 -123.64(9) . . . . ?
Ti1 N1 N2 C88 113.0(2) . . . . ?
Ti1 C1 C7 C2 -20.1(3) . . . . ?
Ti1 C1 C7 C6 166.4(3) . . . . ?
Ti1 C1 C21 K1 -84.12(13) . . . . ?
Ti1 C1 C21 C16 -12.6(3) . . . . ?
Ti1 C1 C21 C20 170.3(2) . . . . ?
Ti1 C1 C35 K1 80.81(14) . . . . ?
Ti1 C1 C35 C30 -4.7(3) . . . . ?
Ti1 C1 C35 C34 165.2(2) . . . . ?
Ti2 O4 C45 C46 -168.0(2) . . . . ?
Ti2 O4 C45 C50 11.5(4) . . . . ?
Ti2 O5 C59 C60 -162.3(2) . . . . ?
Ti2 O5 C59 C64 14.2(3) . . . . ?
Ti2 O6 C73 K2 92.5(2) . . . . ?
Ti2 O6 C73 C74 179.9(2) . . . . ?
Ti2 O6 C73 C78 2.3(4) . . . . ?
Ti2 N1 N2 Ti1 123.64(9) . . . . ?
Ti2 N1 N2 C88 -123.3(3) . . . . ?
Ti2 C44 C50 K2 100.01(13) . . . . ?
Ti2 C44 C50 C45 -4.4(3) . . . . ?
Ti2 C44 C50 C49 173.2(3) . . . . ?
Ti2 C44 C64 C59 -6.7(3) . . . . ?
Ti2 C44 C64 C63 168.0(3) . . . . ?
Ti2 C44 C78 K2 -98.59(14) . . . . ?
Ti2 C44 C78 C73 -18.6(3) . . . . ?
Ti2 C44 C78 C77 168.8(3) . . . . ?
K1 O2 C16 C17 94.6(3) . . . . ?
K1 O2 C16 C21 -82.7(2) . . . . ?
K1 O7 C90 C91 63.4(5) . . . . ?
K1 O8 C91 C90 20.4(6) . . . . ?
K1 C16 C17 C18 -84.8(3) . . . . ?
K1 C16 C17 C22 93.5(3) . . . . ?
K1 C16 C21 C1 -84.7(2) . . . . ?
K1 C16 C21 C20 92.6(3) . . . . ?
K1 C17 C18 C19 -64.7(3) . . . . ?
K1 C17 C22 C23 7.4(3) . . . . ?
K1 C17 C22 C24 -111.3(3) . . . . ?
K1 C17 C22 C25 127.8(2) . . . . ?
K1 C30 C31 C32 66.0(3) . . . . ?
K1 C30 C31 C36 -109.4(3) . . . . ?
K1 C30 C35 C1 96.7(2) . . . . ?
K1 C30 C35 C34 -74.1(2) . . . . ?
K1 C31 C32 C33 60.9(3) . . . . ?
K1 C31 C36 C37 -20.4(3) . . . . ?
K1 C31 C36 C38 98.4(3) . . . . ?
K1 C31 C36 C39 -141.4(2) . . . . ?
K1 C32 C33 C34 61.7(3) . . . . ?
K1 C32 C33 C40 -114.7(3) . . . . ?
K1 C33 C34 C35 67.7(3) . . . . ?
K1 C33 C40 C41 -106.8(3) . . . . ?
K1 C33 C40 C42 132.6(3) . . . . ?
K1 C33 C40 C43 12.9(3) . . . . ?
K1 C34 C35 C1 -94.3(3) . . . . ?
K1 C34 C35 C30 75.3(2) . . . . ?
K2 O9 C94 C95 43.8(4) . . . . ?
K2 O10 C95 C94 46.0(4) . . . . ?
K2 C48 C49 C50 84.5(3) . . . . ?
K2 C48 C55 C56 -128.0(3) . . . . ?
K2 C48 C55 C57 -9.3(3) . . . . ?
K2 C48 C55 C58 110.5(3) . . . . ?
K2 C49 C50 C44 -90.0(3) . . . . ?
K2 C49 C50 C45 87.4(3) . . . . ?
K2 C73 C74 C75 -73.8(3) . . . . ?
K2 C73 C74 C79 104.0(3) . . . . ?
K2 C73 C78 C44 -100.0(2) . . . . ?
K2 C73 C78 C77 73.2(3) . . . . ?
K2 C74 C75 C76 -70.9(3) . . . . ?
K2 C74 C79 C80 150.6(2) . . . . ?
K2 C74 C79 C81 -89.2(3) . . . . ?
K2 C74 C79 C82 30.1(3) . . . . ?
K2 C75 C76 C77 -63.1(3) . . . . ?
K2 C75 C76 C83 113.8(3) . . . . ?
K2 C76 C77 C78 -60.9(3) . . . . ?
K2 C76 C83 C84 95.6(4) . . . . ?
K2 C76 C83 C85 -27.4(4) . . . . ?
K2 C76 C83 C86 -146.1(3) . . . . ?
K2 C77 C78 C44 103.6(3) . . . . ?
K2 C77 C78 C73 -68.6(3) . . . . ?
O1 C2 C3 C4 176.3(3) . . . . ?
O1 C2 C3 C8 -3.3(5) . . . . ?
O1 C2 C7 C1 10.4(4) . . . . ?
O1 C2 C7 C6 -175.5(3) . . . . ?
O2 C16 C17 K1 -95.1(3) . . . . ?
O2 C16 C17 C18 -179.9(3) . . . . ?
O2 C16 C17 C22 -1.6(5) . . . . ?
O2 C16 C21 K1 89.5(2) . . . . ?
O2 C16 C21 C1 4.7(4) . . . . ?
O2 C16 C21 C20 -177.9(3) . . . . ?
O3 C30 C31 K1 110.6(3) . . . . ?
O3 C30 C31 C32 176.7(3) . . . . ?
O3 C30 C31 C36 1.2(4) . . . . ?
O3 C30 C35 K1 -103.6(2) . . . . ?
O3 C30 C35 C1 -6.9(4) . . . . ?
O3 C30 C35 C34 -177.7(3) . . . . ?
O4 Ti2 O5 C59 57.5(3) . . . . ?
O4 C45 C46 C47 -178.9(3) . . . . ?
O4 C45 C46 C51 -0.7(5) . . . . ?
O4 C45 C50 K2 -110.1(2) . . . . ?
O4 C45 C50 C44 -3.3(4) . . . . ?
O4 C45 C50 C49 179.0(3) . . . . ?
O5 C59 C60 C61 178.5(3) . . . . ?
O5 C59 C60 C65 2.4(4) . . . . ?
O5 C59 C64 C44 -2.8(4) . . . . ?
O5 C59 C64 C63 -177.9(3) . . . . ?
O6 Ti2 O5 C59 -79.8(2) . . . . ?
O6 C73 C74 K2 -110.1(3) . . . . ?
O6 C73 C74 C75 176.0(3) . . . . ?
O6 C73 C74 C79 -6.2(5) . . . . ?
O6 C73 C78 K2 112.4(3) . . . . ?
O6 C73 C78 C44 12.5(4) . . . . ?
O6 C73 C78 C77 -174.4(3) . . . . ?
O7 C90 C91 O8 -58.1(6) . . . . ?
O9 C94 C95 O10 -57.5(5) . . . . ?
N1 Ti2 O5 C59 -175.6(2) . . . . ?
N2 Ti2 O5 C59 147.1(2) . . . . ?
C2 C3 C4 C5 1.1(5) . . . . ?
C2 C3 C8 C9 64.7(4) . . . . ?
C2 C3 C8 C10 -175.1(3) . . . . ?
C2 C3 C8 C11 -55.9(4) . . . . ?
C3 C2 C7 C1 -169.2(3) . . . . ?
C3 C2 C7 C6 4.9(4) . . . . ?
C3 C4 C5 C6 1.0(5) . . . . ?
C3 C4 C5 C12 178.6(3) . . . . ?
C4 C3 C8 C9 -115.0(3) . . . . ?
C4 C3 C8 C10 5.3(4) . . . . ?
C4 C3 C8 C11 124.4(3) . . . . ?
C4 C5 C6 C7 -0.2(5) . . . . ?
C4 C5 C12 C13 1.2(5) . . . . ?
C4 C5 C12 C14 121.9(3) . . . . ?
C4 C5 C12 C15 -118.7(4) . . . . ?
C5 C6 C7 C1 170.5(3) . . . . ?
C5 C6 C7 C2 -2.7(5) . . . . ?
C6 C5 C12 C13 178.8(3) . . . . ?
C6 C5 C12 C14 -60.5(4) . . . . ?
C6 C5 C12 C15 58.8(4) . . . . ?
C7 C1 C21 K1 161.6(2) . . . . ?
C7 C1 C21 C16 -126.8(3) . . . . ?
C7 C1 C21 C20 56.0(4) . . . . ?
C7 C1 C35 K1 -159.3(2) . . . . ?
C7 C1 C35 C30 115.1(3) . . . . ?
C7 C1 C35 C34 -74.9(4) . . . . ?
C7 C2 C3 C4 -4.1(4) . . . . ?
C7 C2 C3 C8 176.3(3) . . . . ?
C8 C3 C4 C5 -179.2(3) . . . . ?
C12 C5 C6 C7 -177.9(3) . . . . ?
C16 C17 C18 C19 -1.0(5) . . . . ?
C16 C17 C22 C23 -60.6(4) . . . . ?
C16 C17 C22 C24 -179.4(3) . . . . ?
C16 C17 C22 C25 59.8(4) . . . . ?
C17 C16 C21 K1 -87.9(3) . . . . ?
C17 C16 C21 C1 -172.6(3) . . . . ?
C17 C16 C21 C20 4.7(4) . . . . ?
C17 C18 C19 C20 2.6(5) . . . . ?
C17 C18 C19 C26 -178.7(3) . . . . ?
C17 C22 C23 K1 -7.1(3) . . . . ?
C18 C17 C22 C23 117.6(4) . . . . ?
C18 C17 C22 C24 -1.1(5) . . . . ?
C18 C17 C22 C25 -122.0(3) . . . . ?
C18 C19 C20 C21 -0.5(5) . . . . ?
C18 C19 C26 C27 -60.8(4) . . . . ?
C18 C19 C26 C28 57.6(4) . . . . ?
C18 C19 C26 C29 -180.0(3) . . . . ?
C19 C20 C21 K1 72.3(3) . . . . ?
C19 C20 C21 C1 174.0(3) . . . . ?
C19 C20 C21 C16 -3.0(4) . . . . ?
C20 C19 C26 C27 117.8(3) . . . . ?
C20 C19 C26 C28 -123.8(4) . . . . ?
C20 C19 C26 C29 -1.4(5) . . . . ?
C21 C1 C7 C2 92.6(3) . . . . ?
C21 C1 C7 C6 -81.0(4) . . . . ?
C21 C1 C35 K1 -31.5(2) . . . . ?
C21 C1 C35 C30 -117.1(3) . . . . ?
C21 C1 C35 C34 52.8(4) . . . . ?
C21 C16 C17 K1 82.2(3) . . . . ?
C21 C16 C17 C18 -2.7(4) . . . . ?
C21 C16 C17 C22 175.7(3) . . . . ?
C22 C17 C18 C19 -179.3(3) . . . . ?
C24 C22 C23 K1 115.2(3) . . . . ?
C25 C22 C23 K1 -127.4(2) . . . . ?
C26 C19 C20 C21 -179.2(3) . . . . ?
C30 C31 C32 K1 -60.8(2) . . . . ?
C30 C31 C32 C33 0.1(5) . . . . ?
C30 C31 C36 C37 61.3(4) . . . . ?
C30 C31 C36 C38 -179.9(3) . . . . ?
C30 C31 C36 C39 -59.7(4) . . . . ?
C31 C30 C35 K1 72.4(3) . . . . ?
C31 C30 C35 C1 169.1(3) . . . . ?
C31 C30 C35 C34 -1.6(4) . . . . ?
C31 C32 C33 K1 -62.0(3) . . . . ?
C31 C32 C33 C34 -0.2(5) . . . . ?
C31 C32 C33 C40 -176.6(3) . . . . ?
C32 C31 C36 C37 -113.9(3) . . . . ?
C32 C31 C36 C38 4.9(4) . . . . ?
C32 C31 C36 C39 125.1(3) . . . . ?
C32 C33 C34 K1 -68.3(3) . . . . ?
C32 C33 C34 C35 -0.6(5) . . . . ?
C32 C33 C40 C41 -10.4(5) . . . . ?
C32 C33 C40 C42 -131.0(4) . . . . ?
C32 C33 C40 C43 109.3(4) . . . . ?
C33 C34 C35 K1 -73.8(3) . . . . ?
C33 C34 C35 C1 -168.1(3) . . . . ?
C33 C34 C35 C30 1.5(4) . . . . ?
C34 C33 C40 C41 173.3(4) . . . . ?
C34 C33 C40 C42 52.7(4) . . . . ?
C34 C33 C40 C43 -67.0(4) . . . . ?
C35 C1 C7 C2 -139.7(3) . . . . ?
C35 C1 C7 C6 46.8(4) . . . . ?
C35 C1 C21 K1 29.6(2) . . . . ?
C35 C1 C21 C16 101.1(3) . . . . ?
C35 C1 C21 C20 -76.1(4) . . . . ?
C35 C30 C31 K1 -65.2(2) . . . . ?
C35 C30 C31 C32 0.8(4) . . . . ?
C35 C30 C31 C36 -174.6(3) . . . . ?
C36 C31 C32 K1 114.7(3) . . . . ?
C36 C31 C32 C33 175.6(3) . . . . ?
C40 C33 C34 K1 108.3(3) . . . . ?
C40 C33 C34 C35 175.9(3) . . . . ?
C44 Ti2 O5 C59 -14.0(2) . . . . ?
C45 C46 C47 C48 0.1(5) . . . . ?
C45 C46 C51 C52 -62.2(4) . . . . ?
C45 C46 C51 C53 57.6(4) . . . . ?
C45 C46 C51 C54 178.8(3) . . . . ?
C46 C45 C50 K2 69.3(3) . . . . ?
C46 C45 C50 C44 176.1(3) . . . . ?
C46 C45 C50 C49 -1.6(5) . . . . ?
C46 C47 C48 K2 -66.2(3) . . . . ?
C46 C47 C48 C49 -2.0(5) . . . . ?
C46 C47 C48 C55 -177.5(3) . . . . ?
C47 C46 C51 C52 115.9(4) . . . . ?
C47 C46 C51 C53 -124.3(4) . . . . ?
C47 C46 C51 C54 -3.2(5) . . . . ?
C47 C48 C49 K2 -82.4(3) . . . . ?
C47 C48 C49 C50 2.1(5) . . . . ?
C47 C48 C55 C56 -21.9(5) . . . . ?
C47 C48 C55 C57 96.8(4) . . . . ?
C47 C48 C55 C58 -143.4(4) . . . . ?
C48 C49 C50 K2 -87.8(3) . . . . ?
C48 C49 C50 C44 -177.9(3) . . . . ?
C48 C49 C50 C45 -0.4(5) . . . . ?
C48 C55 C57 K2 9.0(3) . . . . ?
C49 C48 C55 C56 162.8(3) . . . . ?
C49 C48 C55 C57 -78.5(4) . . . . ?
C49 C48 C55 C58 41.3(5) . . . . ?
C50 C44 C64 C59 -121.6(3) . . . . ?
C50 C44 C64 C63 53.0(4) . . . . ?
C50 C44 C78 K2 13.0(3) . . . . ?
C50 C44 C78 C73 93.0(3) . . . . ?
C50 C44 C78 C77 -79.6(4) . . . . ?
C50 C45 C46 C47 1.7(5) . . . . ?
C50 C45 C46 C51 179.8(3) . . . . ?
C51 C46 C47 C48 -178.0(3) . . . . ?
C55 C48 C49 K2 93.1(3) . . . . ?
C55 C48 C49 C50 177.7(3) . . . . ?
C56 C55 C57 K2 130.2(3) . . . . ?
C58 C55 C57 K2 -112.0(3) . . . . ?
C59 C60 C61 C62 -1.1(5) . . . . ?
C59 C60 C65 C66 177.9(3) . . . . ?
C59 C60 C65 C67 57.7(4) . . . . ?
C59 C60 C65 C68 -62.0(4) . . . . ?
C60 C59 C64 C44 173.8(3) . . . . ?
C60 C59 C64 C63 -1.3(4) . . . . ?
C60 C61 C62 C63 -0.8(5) . . . . ?
C60 C61 C62 C69 -176.2(3) . . . . ?
C61 C60 C65 C66 2.0(4) . . . . ?
C61 C60 C65 C67 -118.2(3) . . . . ?
C61 C60 C65 C68 122.1(3) . . . . ?
C61 C62 C63 C64 1.8(5) . . . . ?
C61 C62 C69 C70 -12.5(5) . . . . ?
C61 C62 C69 C71 -132.0(4) . . . . ?
C61 C62 C69 C72 108.3(4) . . . . ?
C62 C63 C64 C44 -175.1(3) . . . . ?
C62 C63 C64 C59 -0.7(5) . . . . ?
C63 C62 C69 C70 172.2(4) . . . . ?
C63 C62 C69 C71 52.7(5) . . . . ?
C63 C62 C69 C72 -67.0(4) . . . . ?
C64 C44 C50 K2 -143.9(2) . . . . ?
C64 C44 C50 C45 111.7(3) . . . . ?
C64 C44 C50 C49 -70.8(4) . . . . ?
C64 C44 C78 K2 142.0(2) . . . . ?
C64 C44 C78 C73 -138.0(3) . . . . ?
C64 C44 C78 C77 49.4(4) . . . . ?
C64 C59 C60 C61 2.2(4) . . . . ?
C64 C59 C60 C65 -173.9(3) . . . . ?
C65 C60 C61 C62 175.0(3) . . . . ?
C69 C62 C63 C64 177.3(3) . . . . ?
C73 C74 C75 K2 72.2(3) . . . . ?
C73 C74 C75 C76 1.3(5) . . . . ?
C73 C74 C79 C80 63.6(4) . . . . ?
C73 C74 C79 C81 -176.2(3) . . . . ?
C73 C74 C79 C82 -56.9(4) . . . . ?
C74 C73 C78 K2 -65.2(3) . . . . ?
C74 C73 C78 C44 -165.2(3) . . . . ?
C74 C73 C78 C77 7.9(5) . . . . ?
C74 C75 C76 K2 65.2(3) . . . . ?
C74 C75 C76 C77 2.2(5) . . . . ?
C74 C75 C76 C83 179.0(3) . . . . ?
C74 C79 C82 K2 -24.8(2) . . . . ?
C75 C74 C79 C80 -118.7(4) . . . . ?
C75 C74 C79 C81 1.5(4) . . . . ?
C75 C74 C79 C82 120.8(3) . . . . ?
C75 C76 C77 K2 60.2(3) . . . . ?
C75 C76 C77 C78 -0.7(5) . . . . ?
C75 C76 C83 C84 9.5(5) . . . . ?
C75 C76 C83 C85 -113.4(4) . . . . ?
C75 C76 C83 C86 127.8(4) . . . . ?
C76 C77 C78 K2 64.3(3) . . . . ?
C76 C77 C78 C44 167.9(3) . . . . ?
C76 C77 C78 C73 -4.3(5) . . . . ?
C77 C76 C83 C84 -173.7(4) . . . . ?
C77 C76 C83 C85 63.3(5) . . . . ?
C77 C76 C83 C86 -55.4(4) . . . . ?
C78 C44 C50 K2 -12.5(2) . . . . ?
C78 C44 C50 C45 -116.9(3) . . . . ?
C78 C44 C50 C49 60.6(4) . . . . ?
C78 C44 C64 C59 112.5(3) . . . . ?
C78 C44 C64 C63 -72.8(4) . . . . ?
C78 C73 C74 K2 67.4(3) . . . . ?
C78 C73 C74 C75 -6.4(5) . . . . ?
C78 C73 C74 C79 171.4(3) . . . . ?
C79 C74 C75 K2 -105.5(3) . . . . ?
C79 C74 C75 C76 -176.4(3) . . . . ?
C80 C79 C82 K2 -145.7(2) . . . . ?
C81 C79 C82 K2 97.7(2) . . . . ?
C83 C76 C77 K2 -116.7(3) . . . . ?
C83 C76 C77 C78 -177.6(3) . . . . ?
C87 N1 N2 Ti1 -124.0(3) . . . . ?
C87 N1 N2 Ti2 112.4(3) . . . . ?
C87 N1 N2 C88 -11.0(4) . . . . ?
C89 O7 C90 C91 -78.0(6) . . . . ?
C92 O8 C91 C90 178.8(5) . . . . ?
C93 O9 C94 C95 -166.3(5) . . . . ?
C94 C95 O10A K2 -42.1(8) . . . . ?
C94 C95 O10A C96A 162(2) . . . . ?
C95 O10 C96 K2 -139.6(4) . . . . ?
C95 C94 O9A K2 -51.0(8) . . . . ?
C95 C94 O9A C93A 166.9(11) . . . . ?
C96 O10 C95 C94 -179.9(4) . . . . ?
C97 C98 C99 C100 0.0(7) . . . . ?
C98 C97 C102 C101 -0.8(7) . . . . ?
C98 C99 C100 C101 0.0(7) . . . . ?
C99 C100 C101 C102 -0.3(7) . . . . ?
C100 C101 C102 C97 0.7(7) . . . . ?
C102 C97 C98 C99 0.4(7) . . . . ?
C103 C104 C105 C106 -0.5(7) . . . . ?
C104 C103 C108 C107 0.6(7) . . . . ?
C104 C105 C106 C107 1.0(7) . . . . ?
C105 C106 C107 C108 -0.7(8) . . . . ?
C106 C107 C108 C103 -0.1(7) . . . . ?
C108 C103 C104 C105 -0.3(7) . . . . ?
O9A C94 C95 O10A 60.1(8) . . . . ?

loop_
_exptl_oxdiff_crystal_face_indexfrac_h
_exptl_oxdiff_crystal_face_indexfrac_k
_exptl_oxdiff_crystal_face_indexfrac_l
_exptl_oxdiff_crystal_face_x
_exptl_oxdiff_crystal_face_y
_exptl_oxdiff_crystal_face_z
1.0818 5.4746 -18.4425 -0.3067 -0.0246 0.9515
-1.3780 -6.9650 17.7831 0.4043 0.0323 -0.9140
2.9925 15.0617 3.1539 -0.9777 -0.0770 -0.1952
1.8683 0.2791 -19.6465 -0.0249 -0.1922 0.9810
-8.9485 2.2762 4.4241 0.1304 0.9914 -0.0090
-1.3214 -0.4264 19.5805 0.0169 0.1314 -0.9912
8.5922 -1.9657 -9.7061 -0.1246 -0.9476 0.2941
-0.0080 1.6358 -19.0411 -0.0480 0.0299 0.9984
-2.4972 15.6233 4.4556 -0.8456 0.5180 -0.1293
2.4087 -14.7524 -8.1148 0.8065 -0.4940 0.3248
-0.7712 -5.4485 18.3716 0.2959 -0.0081 -0.9552
-2.1137 -15.6025 -3.3486 0.9828 -0.0256 0.1827
0.2479 2.1413 -19.0925 -0.0852 0.0108 0.9963
-0.4832 -5.2654 18.3474 0.2764 -0.0359 -0.9604
1.2090 16.0217 3.2688 -0.9794 0.1289 -0.1556
